data_4121434
loop_
_publ_author_name
'Meng, Wenjing'
'League, Aaron B.'
'Ronson, Tanya K.'
'Clegg, Jack K.'
'Isley, 3rd, William C'
'Semrouni, David'
'Gagliardi, Laura'
'Cramer, Christopher J.'
'Nitschke, Jonathan R.'

_publ_section_title
;
 Empirical and Theoretical Insights into the Structural Features and
 Host-Guest Chemistry of M8L4 Tube Architectures.
;
_journal_issue 10
_journal_name_full 'Journal of the American Chemical Society'
_journal_page_first 3972
_journal_page_last 3980
_journal_paper_doi 10.1021/ja412964r
_journal_volume 136
_journal_year 2014
_chemical_formula_moiety
;
C172 H120 Cu8 N32, 2.25(C4 H10 O), 6(H2 O), 7.5(C2 H3 N), 8(P F6)  
;
_chemical_formula_sum 'C192 H177 Cu8 F48 N39.5 O8.25 P8'
_chemical_formula_weight 4837.81
_chemical_name_systematic
; 
 ? 
;
_space_group_IT_number 2
_symmetry_cell_setting triclinic
_symmetry_Int_Tables_number 2
_symmetry_space_group_name_Hall '-P 1'
_symmetry_space_group_name_H-M 'P -1'
_atom_sites_solution_hydrogens geom
_atom_sites_solution_primary direct
_atom_sites_solution_secondary difmap
_audit_creation_method SHELXL-97
_cell_angle_alpha 78.64(3)
_cell_angle_beta 80.51(3)
_cell_angle_gamma 82.79(3)
_cell_formula_units_Z 2
_cell_length_a 18.067(4)
_cell_length_b 22.497(5)
_cell_length_c 32.866(7)
_cell_measurement_reflns_used 274747
_cell_measurement_temperature 180(2)
_cell_measurement_theta_max 27.10
_cell_measurement_theta_min 1.00
_cell_volume 12858(5)
_computing_cell_refinement 'HKL Scalepack (Otwinowski & Minor 1997)'
_computing_data_collection 'Collect (Nonius B.V. 1998)'
_computing_data_reduction
;
 HKL Denzo and Scalepack (Otwinowski & Minor 1997)
;
_computing_molecular_graphics
;ORTEP-3 (Farrugia, 1997)
WINGX-32 (Farrugia, 1999) 
;
_computing_publication_material 'enCIFer 1.1 (CCDC, 2005)'
_computing_structure_refinement 'SHELXL-97 (Sheldrick 1997)'
_computing_structure_solution 'SIR-97 (Altomare et al. 1999)'
_diffrn_ambient_temperature 180(2)
_diffrn_measured_fraction_theta_full 0.997
_diffrn_measured_fraction_theta_max 0.977
_diffrn_measurement_device_type 'Nonius Kappa CCD'
_diffrn_measurement_method 'Thin slice \w and \f scans'
_diffrn_radiation_monochromator graphite
_diffrn_radiation_source 'fine-focus sealed tube'
_diffrn_radiation_type MoK\a
_diffrn_radiation_wavelength 0.71073
_diffrn_reflns_av_R_equivalents 0.0774
_diffrn_reflns_av_sigmaI/netI 0.1174
_diffrn_reflns_limit_h_max 23
_diffrn_reflns_limit_h_min -22
_diffrn_reflns_limit_k_max 28
_diffrn_reflns_limit_k_min -28
_diffrn_reflns_limit_l_max 42
_diffrn_reflns_limit_l_min -42
_diffrn_reflns_number 163973
_diffrn_reflns_theta_full 25.00
_diffrn_reflns_theta_max 27.13
_diffrn_reflns_theta_min 1.39
_diffrn_standards_decay_% 0
_diffrn_standards_interval_count 0
_diffrn_standards_interval_time 0
_diffrn_standards_number 0
_exptl_absorpt_coefficient_mu 0.786
_exptl_absorpt_correction_T_max 0.319
_exptl_absorpt_correction_T_min 0.257
_exptl_absorpt_correction_type multi-scan
_exptl_absorpt_process_details
;
multi-scan from symmetry-related measurements 
 Sortav (Blessing 1995)
;
_exptl_crystal_colour black
_exptl_crystal_density_diffrn 1.250
_exptl_crystal_density_method 'not measured'
_exptl_crystal_description plate
_exptl_crystal_F_000 4911
_exptl_crystal_size_max 0.30
_exptl_crystal_size_mid 0.25
_exptl_crystal_size_min 0.05
_refine_diff_density_max 1.391
_refine_diff_density_min -1.088
_refine_diff_density_rms 0.143
_refine_ls_extinction_method none
_refine_ls_goodness_of_fit_ref 0.960
_refine_ls_hydrogen_treatment constr
_refine_ls_matrix_type full
_refine_ls_number_parameters 2724
_refine_ls_number_reflns 55630
_refine_ls_number_restraints 61
_refine_ls_restrained_S_all 0.962
_refine_ls_R_factor_all 0.1541
_refine_ls_R_factor_gt 0.0802
_refine_ls_shift/su_max 0.001
_refine_ls_shift/su_mean 0.000
_refine_ls_structure_factor_coef Fsqd
_refine_ls_weighting_details 'calc w=1/[\s^2^(Fo^2^)+(0.1490P)^2^+0.0000P] where P=(Fo^2^+2Fc^2^)/3'
_refine_ls_weighting_scheme calc
_refine_ls_wR_factor_gt 0.2336
_refine_ls_wR_factor_ref 0.2582
_reflns_number_gt 24498
_reflns_number_total 55630
_reflns_threshold_expression >2sigma(I)
_cod_data_source_file ja412964r_si_001.cif
_cod_data_source_block 3
_cod_original_cell_volume 12858(4)
_cod_original_sg_symbol_H-M P-1
_cod_original_formula_sum 'C192 H177 Cu8 F48 N39.50 O8.25 P8'
_cod_database_code 4121434

loop_
_symmetry_equiv_pos_as_xyz
'x, y, z'
'-x, -y, -z'

loop_
_atom_site_label
_atom_site_type_symbol
_atom_site_fract_x
_atom_site_fract_y
_atom_site_fract_z
_atom_site_U_iso_or_equiv
_atom_site_adp_type
_atom_site_occupancy
_atom_site_symmetry_multiplicity
_atom_site_calc_flag
_atom_site_refinement_flags
_atom_site_disorder_assembly
_atom_site_disorder_group
C1 C 0.3768(3) 0.5317(3) 0.47434(15) 0.0542(14) Uani 1 1 d . . .
C2 C 0.4148(3) 0.5961(3) 0.51158(17) 0.0632(16) Uani 1 1 d . . .
H2 H 0.4272 0.6353 0.5132 0.076 Uiso 1 1 calc R . .
C3 C 0.4199(4) 0.5499(4) 0.54590(18) 0.079(2) Uani 1 1 d . . .
H3 H 0.4354 0.5573 0.5705 0.094 Uiso 1 1 calc R . .
C4 C 0.4026(4) 0.4941(3) 0.54387(19) 0.080(2) Uani 1 1 d . . .
H4 H 0.4047 0.4619 0.5673 0.096 Uiso 1 1 calc R . .
C5 C 0.3817(4) 0.4843(3) 0.50755(17) 0.0741(19) Uani 1 1 d . . .
H5 H 0.3708 0.4449 0.5054 0.089 Uiso 1 1 calc R . .
C6 C 0.3551(3) 0.5255(2) 0.43449(15) 0.0504(13) Uani 1 1 d . . .
H6 H 0.3441 0.4872 0.4301 0.060 Uiso 1 1 calc R . .
C7 C 0.3393(3) 0.5688(2) 0.36508(14) 0.0421(12) Uani 1 1 d . . .
C8 C 0.2997(3) 0.6184(2) 0.34325(15) 0.0442(12) Uani 1 1 d . . .
H8 H 0.2791 0.6521 0.3563 0.053 Uiso 1 1 calc R . .
C9 C 0.2904(3) 0.6183(2) 0.30211(15) 0.0435(12) Uani 1 1 d . . .
C10 C 0.3213(3) 0.5692(2) 0.28309(15) 0.0449(12) Uani 1 1 d . . .
H10 H 0.3141 0.5695 0.2551 0.054 Uiso 1 1 calc R . .
C11 C 0.3626(3) 0.5194(2) 0.30410(14) 0.0410(12) Uani 1 1 d . . .
C12 C 0.3696(3) 0.5195(2) 0.34630(15) 0.0441(12) Uani 1 1 d . . .
H12 H 0.3953 0.4854 0.3619 0.053 Uiso 1 1 calc R . .
C13 C 0.2470(3) 0.7219(2) 0.28526(16) 0.0503(13) Uani 1 1 d . . .
H13 H 0.2730 0.7298 0.3062 0.060 Uiso 1 1 calc R . .
C14 C 0.2050(3) 0.7717(2) 0.25993(16) 0.0503(13) Uani 1 1 d . . .
C15 C 0.1324(3) 0.7999(3) 0.20724(19) 0.0703(17) Uani 1 1 d . . .
H15 H 0.1069 0.7894 0.1870 0.084 Uiso 1 1 calc R . .
C16 C 0.1291(4) 0.8617(3) 0.2105(2) 0.0777(19) Uani 1 1 d . . .
H16 H 0.1032 0.8924 0.1923 0.093 Uiso 1 1 calc R . .
C17 C 0.1621(4) 0.8757(3) 0.2390(2) 0.0742(18) Uani 1 1 d . . .
H17 H 0.1587 0.9170 0.2423 0.089 Uiso 1 1 calc R . .
C18 C 0.2034(4) 0.8302(3) 0.26536(19) 0.0681(17) Uani 1 1 d . . .
H18 H 0.2287 0.8404 0.2859 0.082 Uiso 1 1 calc R . .
C19 C 0.3984(3) 0.4682(2) 0.28353(15) 0.0422(12) Uani 1 1 d . . .
C20 C 0.4366(3) 0.4776(2) 0.24294(15) 0.0491(13) Uani 1 1 d . . .
H20 H 0.4393 0.5181 0.2280 0.059 Uiso 1 1 calc R . .
C21 C 0.4707(3) 0.4298(2) 0.22356(16) 0.0506(13) Uani 1 1 d . . .
H21 H 0.4973 0.4378 0.1959 0.061 Uiso 1 1 calc R . .
C22 C 0.4662(3) 0.3705(2) 0.24445(15) 0.0433(12) Uani 1 1 d . . .
C23 C 0.4292(3) 0.3602(2) 0.28568(15) 0.0467(12) Uani 1 1 d . . .
H23 H 0.4267 0.3197 0.3009 0.056 Uiso 1 1 calc R . .
C24 C 0.3965(3) 0.4084(2) 0.30418(16) 0.0485(13) Uani 1 1 d . . .
H24 H 0.3717 0.4005 0.3322 0.058 Uiso 1 1 calc R . .
C25 C 0.5037(3) 0.3183(2) 0.22304(16) 0.0463(12) Uani 1 1 d . . .
C26 C 0.5047(3) 0.3218(2) 0.18090(15) 0.0459(12) Uani 1 1 d . . .
H26 H 0.4818 0.3572 0.1650 0.055 Uiso 1 1 calc R . .
C27 C 0.5388(3) 0.2744(2) 0.16114(16) 0.0483(13) Uani 1 1 d . . .
C28 C 0.5732(3) 0.2226(2) 0.18369(17) 0.0532(14) Uani 1 1 d . . .
H28 H 0.5973 0.1904 0.1700 0.064 Uiso 1 1 calc R . .
C29 C 0.5720(3) 0.2185(2) 0.22615(15) 0.0458(12) Uani 1 1 d . . .
C30 C 0.5358(3) 0.2655(2) 0.24588(15) 0.0469(13) Uani 1 1 d . . .
H30 H 0.5329 0.2615 0.2754 0.056 Uiso 1 1 calc R . .
C31 C 0.6673(3) 0.1398(3) 0.23638(19) 0.0605(15) Uani 1 1 d . . .
H31 H 0.6907 0.1531 0.2085 0.073 Uiso 1 1 calc R . .
C32 C 0.7015(3) 0.0875(2) 0.26355(19) 0.0564(14) Uani 1 1 d . . .
C33 C 0.6930(4) 0.0258(3) 0.3289(2) 0.0694(17) Uani 1 1 d . . .
H33 H 0.6658 0.0147 0.3561 0.083 Uiso 1 1 calc R . .
C34 C 0.7609(4) -0.0063(3) 0.3186(3) 0.085(2) Uani 1 1 d . . .
H34 H 0.7812 -0.0380 0.3386 0.102 Uiso 1 1 calc R . .
C35 C 0.7998(4) 0.0091(3) 0.2778(3) 0.091(2) Uani 1 1 d . . .
H35 H 0.8466 -0.0127 0.2694 0.109 Uiso 1 1 calc R . .
C36 C 0.7692(4) 0.0559(3) 0.2505(2) 0.0736(18) Uani 1 1 d . . .
H36 H 0.7942 0.0667 0.2227 0.088 Uiso 1 1 calc R . .
C37 C 0.4882(3) 0.3021(2) 0.09709(16) 0.0495(13) Uani 1 1 d . . .
H37 H 0.4425 0.3186 0.1113 0.059 Uiso 1 1 calc R . .
C38 C 0.5000(4) 0.3052(3) 0.05181(17) 0.0582(15) Uani 1 1 d . . .
C39 C 0.5801(4) 0.2810(3) -0.00602(19) 0.0723(18) Uani 1 1 d . . .
H39 H 0.6267 0.2626 -0.0181 0.087 Uiso 1 1 calc R . .
C40 C 0.5253(5) 0.3072(4) -0.0318(2) 0.090(2) Uani 1 1 d . . .
H40 H 0.5362 0.3080 -0.0611 0.108 Uiso 1 1 calc R . .
C41 C 0.4571(4) 0.3313(3) -0.0150(2) 0.084(2) Uani 1 1 d . . .
H41 H 0.4193 0.3479 -0.0321 0.101 Uiso 1 1 calc R . .
C42 C 0.4445(4) 0.3307(3) 0.0273(2) 0.0735(18) Uani 1 1 d . . .
H42 H 0.3977 0.3479 0.0399 0.088 Uiso 1 1 calc R . .
C43 C 0.3514(3) 0.7687(2) 0.38195(16) 0.0516(13) Uani 1 1 d . . .
C44 C 0.2463(4) 0.7456(3) 0.4303(2) 0.0720(18) Uani 1 1 d . . .
H44 H 0.2224 0.7187 0.4533 0.086 Uiso 1 1 calc R . .
C45 C 0.2074(4) 0.8007(3) 0.4164(2) 0.088(2) Uani 1 1 d . . .
H45 H 0.1572 0.8106 0.4289 0.106 Uiso 1 1 calc R . .
C46 C 0.2431(4) 0.8417(3) 0.3838(2) 0.087(2) Uani 1 1 d . . .
H46 H 0.2187 0.8806 0.3742 0.104 Uiso 1 1 calc R . .
C47 C 0.3160(4) 0.8234(3) 0.3659(2) 0.0690(17) Uani 1 1 d . . .
H47 H 0.3409 0.8491 0.3425 0.083 Uiso 1 1 calc R . .
C48 C 0.4270(3) 0.7469(3) 0.36509(16) 0.0515(13) Uani 1 1 d . . .
H48 H 0.4560 0.7726 0.3435 0.062 Uiso 1 1 calc R . .
C49 C 0.5284(3) 0.6723(2) 0.36378(15) 0.0435(12) Uani 1 1 d . . .
C50 C 0.5886(3) 0.7102(2) 0.35251(15) 0.0457(12) Uani 1 1 d . . .
H50 H 0.5794 0.7522 0.3544 0.055 Uiso 1 1 calc R . .
C51 C 0.6612(3) 0.6857(2) 0.33868(14) 0.0411(12) Uani 1 1 d . . .
C52 C 0.6746(3) 0.6246(2) 0.33569(14) 0.0382(11) Uani 1 1 d . . .
H52 H 0.7242 0.6085 0.3262 0.046 Uiso 1 1 calc R . .
C53 C 0.6177(3) 0.5871(2) 0.34615(14) 0.0396(11) Uani 1 1 d . . .
C54 C 0.5446(3) 0.6104(2) 0.36043(14) 0.0422(12) Uani 1 1 d . . .
H54 H 0.5053 0.5841 0.3680 0.051 Uiso 1 1 calc R . .
C55 C 0.7850(3) 0.7124(2) 0.33113(16) 0.0518(13) Uani 1 1 d . . .
H55 H 0.7998 0.6742 0.3474 0.062 Uiso 1 1 calc R . .
C56 C 0.8407(3) 0.7560(2) 0.31208(17) 0.0519(13) Uani 1 1 d . . .
C57 C 0.8619(3) 0.8476(2) 0.26865(18) 0.0561(14) Uani 1 1 d . . .
H57 H 0.8441 0.8840 0.2515 0.067 Uiso 1 1 calc R . .
C58 C 0.9366(4) 0.8384(3) 0.2731(2) 0.0727(18) Uani 1 1 d . . .
H58 H 0.9696 0.8678 0.2586 0.087 Uiso 1 1 calc R . .
C59 C 0.9647(4) 0.7873(3) 0.2984(2) 0.083(2) Uani 1 1 d . . .
H59 H 1.0159 0.7814 0.3028 0.100 Uiso 1 1 calc R . .
C60 C 0.9150(3) 0.7451(3) 0.3170(2) 0.0710(18) Uani 1 1 d . . .
H60 H 0.9325 0.7079 0.3335 0.085 Uiso 1 1 calc R . .
C61 C 0.6333(3) 0.5209(2) 0.34331(14) 0.0402(11) Uani 1 1 d . . .
C62 C 0.5834(3) 0.4897(2) 0.32921(15) 0.0429(12) Uani 1 1 d . . .
H62 H 0.5381 0.5109 0.3205 0.052 Uiso 1 1 calc R . .
C63 C 0.5990(3) 0.4285(2) 0.32771(16) 0.0492(13) Uani 1 1 d . . .
H63 H 0.5638 0.4081 0.3184 0.059 Uiso 1 1 calc R . .
C64 C 0.6642(3) 0.3966(2) 0.33929(14) 0.0382(11) Uani 1 1 d . . .
C65 C 0.7152(3) 0.4278(2) 0.35305(15) 0.0429(12) Uani 1 1 d . . .
H65 H 0.7610 0.4068 0.3611 0.051 Uiso 1 1 calc R . .
C66 C 0.6990(3) 0.4898(2) 0.35506(15) 0.0431(12) Uani 1 1 d . . .
H66 H 0.7337 0.5104 0.3646 0.052 Uiso 1 1 calc R . .
C67 C 0.6811(3) 0.3302(2) 0.33880(15) 0.0439(12) Uani 1 1 d . . .
C68 C 0.6234(3) 0.2919(2) 0.34695(15) 0.0465(12) Uani 1 1 d . . .
H68 H 0.5728 0.3083 0.3535 0.056 Uiso 1 1 calc R . .
C69 C 0.6387(3) 0.2305(2) 0.34567(15) 0.0450(12) Uani 1 1 d . . .
C70 C 0.7122(3) 0.2059(2) 0.33561(16) 0.0501(13) Uani 1 1 d . . .
H70 H 0.7224 0.1638 0.3341 0.060 Uiso 1 1 calc R . .
C71 C 0.7709(3) 0.2427(2) 0.32775(16) 0.0503(13) Uani 1 1 d . . .
C72 C 0.7566(3) 0.3043(2) 0.32958(15) 0.0471(12) Uani 1 1 d . . .
H72 H 0.7971 0.3291 0.3247 0.056 Uiso 1 1 calc R . .
C73 C 0.5240(3) 0.1945(2) 0.37917(19) 0.0603(15) Uani 1 1 d . . .
H73 H 0.5223 0.2189 0.3999 0.072 Uiso 1 1 calc R . .
C74 C 0.8635(3) 0.1799(2) 0.29415(18) 0.0564(14) Uani 1 1 d . . .
H74 H 0.8245 0.1648 0.2840 0.068 Uiso 1 1 calc R . .
C75 C 0.4609(4) 0.1585(3) 0.3788(2) 0.0666(16) Uani 1 1 d . . .
C76 C 0.9411(3) 0.1573(2) 0.28287(19) 0.0577(15) Uani 1 1 d . . .
C77 C 1.0655(4) 0.1644(3) 0.2877(2) 0.0793(19) Uani 1 1 d . . .
H77 H 1.1021 0.1813 0.2985 0.095 Uiso 1 1 calc R . .
C78 C 0.4143(4) 0.0953(3) 0.3443(2) 0.0748(18) Uani 1 1 d . . .
H78 H 0.4193 0.0732 0.3221 0.090 Uiso 1 1 calc R . .
C79 C 1.0900(5) 0.1221(4) 0.2612(2) 0.094(2) Uani 1 1 d . . .
H79 H 1.1424 0.1106 0.2546 0.113 Uiso 1 1 calc R . .
C80 C 0.3477(5) 0.0937(4) 0.3735(3) 0.115(3) Uani 1 1 d . . .
H80 H 0.3088 0.0708 0.3705 0.139 Uiso 1 1 calc R . .
C81 C 0.3388(5) 0.1246(4) 0.4057(3) 0.131(4) Uani 1 1 d . . .
H81 H 0.2944 0.1235 0.4258 0.157 Uiso 1 1 calc R . .
C82 C 1.0384(4) 0.0968(3) 0.2448(3) 0.090(2) Uani 1 1 d . . .
H82 H 1.0541 0.0687 0.2262 0.108 Uiso 1 1 calc R . .
C83 C 0.3975(4) 0.1581(4) 0.4084(3) 0.111(3) Uani 1 1 d . . .
H83 H 0.3935 0.1804 0.4305 0.133 Uiso 1 1 calc R . .
C84 C 0.9608(4) 0.1146(3) 0.2567(2) 0.081(2) Uani 1 1 d . . .
H84 H 0.9231 0.0976 0.2469 0.097 Uiso 1 1 calc R . .
C85 C 0.1508(3) 0.5737(3) 0.19201(17) 0.0514(13) Uani 1 1 d . . .
C86 C 0.0535(3) 0.5892(3) 0.24476(19) 0.0614(15) Uani 1 1 d . . .
H86 H 0.0318 0.6091 0.2675 0.074 Uiso 1 1 calc R . .
C87 C 0.0144(3) 0.5460(3) 0.2352(2) 0.0742(18) Uani 1 1 d . . .
H87 H -0.0332 0.5372 0.2509 0.089 Uiso 1 1 calc R . .
C88 C 0.0442(3) 0.5160(3) 0.2032(2) 0.080(2) Uani 1 1 d . . .
H88 H 0.0176 0.4865 0.1963 0.096 Uiso 1 1 calc R . .
C89 C 0.1169(3) 0.5300(3) 0.1801(2) 0.0684(17) Uani 1 1 d . . .
H89 H 0.1401 0.5098 0.1577 0.082 Uiso 1 1 calc R . .
C90 C 0.2261(3) 0.5899(3) 0.17069(17) 0.0553(14) Uani 1 1 d . . .
H90 H 0.2526 0.5701 0.1489 0.066 Uiso 1 1 calc R . .
C91 C 0.3286(3) 0.6462(2) 0.16603(14) 0.0439(12) Uani 1 1 d . . .
C92 C 0.3430(3) 0.7076(2) 0.16280(15) 0.0457(12) Uani 1 1 d . . .
H92 H 0.3033 0.7376 0.1695 0.055 Uiso 1 1 calc R . .
C93 C 0.4153(3) 0.7228(2) 0.14979(14) 0.0430(12) Uani 1 1 d . . .
C94 C 0.4752(3) 0.6777(2) 0.14050(14) 0.0440(12) Uani 1 1 d . . .
H94 H 0.5249 0.6890 0.1312 0.053 Uiso 1 1 calc R . .
C95 C 0.4612(3) 0.6174(2) 0.14503(14) 0.0414(12) Uani 1 1 d . . .
C96 C 0.3869(3) 0.6026(2) 0.15695(14) 0.0431(12) Uani 1 1 d . . .
H96 H 0.3762 0.5617 0.1588 0.052 Uiso 1 1 calc R . .
C97 C 0.3989(3) 0.8205(2) 0.16701(16) 0.0503(13) Uani 1 1 d . . .
H97 H 0.3624 0.8061 0.1900 0.060 Uiso 1 1 calc R . .
C98 C 0.4151(3) 0.8821(2) 0.15926(17) 0.0545(14) Uani 1 1 d . . .
C99 C 0.4837(4) 0.9559(3) 0.1175(2) 0.087(2) Uani 1 1 d . . .
H99 H 0.5204 0.9678 0.0940 0.105 Uiso 1 1 calc R . .
C100 C 0.4491(5) 1.0003(3) 0.1410(3) 0.112(3) Uani 1 1 d . . .
H100 H 0.4623 1.0410 0.1334 0.135 Uiso 1 1 calc R . .
C101 C 0.3965(5) 0.9841(4) 0.1746(3) 0.103(3) Uani 1 1 d . . .
H101 H 0.3728 1.0131 0.1913 0.124 Uiso 1 1 calc R . .
C102 C 0.3778(4) 0.9243(3) 0.1843(2) 0.0785(19) Uani 1 1 d . . .
H102 H 0.3405 0.9120 0.2074 0.094 Uiso 1 1 calc R . .
C103 C 0.5223(3) 0.5699(2) 0.13556(15) 0.0425(12) Uani 1 1 d . . .
C104 C 0.5111(3) 0.5245(2) 0.11480(15) 0.0434(12) Uani 1 1 d . . .
H104 H 0.4631 0.5240 0.1067 0.052 Uiso 1 1 calc R . .
C105 C 0.5678(3) 0.4801(2) 0.10553(15) 0.0459(12) Uani 1 1 d . . .
H105 H 0.5584 0.4497 0.0911 0.055 Uiso 1 1 calc R . .
C106 C 0.6396(3) 0.4793(2) 0.11735(15) 0.0446(12) Uani 1 1 d . . .
C107 C 0.6494(3) 0.5242(2) 0.13906(16) 0.0506(13) Uani 1 1 d . . .
H107 H 0.6967 0.5244 0.1480 0.061 Uiso 1 1 calc R . .
C108 C 0.5921(3) 0.5689(2) 0.14809(16) 0.0477(13) Uani 1 1 d . . .
H108 H 0.6008 0.5990 0.1629 0.057 Uiso 1 1 calc R . .
C109 C 0.7023(3) 0.4339(2) 0.10593(15) 0.0449(12) Uani 1 1 d . . .
C110 C 0.6902(3) 0.3746(2) 0.10356(15) 0.0487(13) Uani 1 1 d . . .
H110 H 0.6402 0.3630 0.1093 0.058 Uiso 1 1 calc R . .
C111 C 0.7485(3) 0.3332(2) 0.09321(16) 0.0477(13) Uani 1 1 d . . .
C112 C 0.8230(3) 0.3498(2) 0.08352(15) 0.0461(12) Uani 1 1 d . . .
H112 H 0.8639 0.3212 0.0763 0.055 Uiso 1 1 calc R . .
C113 C 0.8348(3) 0.4086(2) 0.08479(15) 0.0439(12) Uani 1 1 d . . .
C114 C 0.7745(3) 0.4510(2) 0.09649(15) 0.0459(12) Uani 1 1 d . . .
H114 H 0.7837 0.4912 0.0978 0.055 Uiso 1 1 calc R . .
C115 C 0.7789(4) 0.2263(3) 0.1016(2) 0.0684(17) Uani 1 1 d . . .
H115 H 0.8227 0.2304 0.1129 0.082 Uiso 1 1 calc R . .
C116 C 0.7617(4) 0.1680(3) 0.0956(3) 0.092(2) Uani 1 1 d . . .
C117 C 0.6783(5) 0.1129(3) 0.0767(3) 0.099(3) Uani 1 1 d . . .
H117 H 0.6316 0.1122 0.0671 0.119 Uiso 1 1 calc R . .
C118 C 0.7229(7) 0.0610(4) 0.0823(4) 0.176(6) Uani 1 1 d . . .
H118 H 0.7075 0.0242 0.0779 0.212 Uiso 1 1 calc R . .
C119 C 0.7936(8) 0.0621(4) 0.0949(5) 0.206(7) Uani 1 1 d . . .
H119 H 0.8267 0.0259 0.0992 0.247 Uiso 1 1 calc R . .
C120 C 0.8139(5) 0.1163(4) 0.1009(4) 0.147(4) Uani 1 1 d . . .
H120 H 0.8618 0.1187 0.1084 0.176 Uiso 1 1 calc R . .
C121 C 0.9262(3) 0.4784(2) 0.05947(15) 0.0472(13) Uani 1 1 d . . .
H121 H 0.8880 0.5083 0.0498 0.057 Uiso 1 1 calc R . .
C122 C 1.0039(3) 0.4931(2) 0.05583(15) 0.0438(12) Uani 1 1 d . . .
C123 C 1.1239(3) 0.4593(3) 0.07047(17) 0.0561(14) Uani 1 1 d . . .
H123 H 1.1588 0.4277 0.0819 0.067 Uiso 1 1 calc R . .
C124 C 1.1486(3) 0.5150(3) 0.05285(18) 0.0628(16) Uani 1 1 d . . .
H124 H 1.1997 0.5216 0.0524 0.075 Uiso 1 1 calc R . .
C125 C 1.1006(4) 0.5606(3) 0.03607(19) 0.0661(16) Uani 1 1 d . . .
H125 H 1.1173 0.5993 0.0234 0.079 Uiso 1 1 calc R . .
C126 C 1.0246(3) 0.5493(2) 0.03777(16) 0.0525(13) Uani 1 1 d . . .
H126 H 0.9890 0.5804 0.0265 0.063 Uiso 1 1 calc R . .
C127 C 0.6187(3) 0.8059(2) 0.02952(16) 0.0486(13) Uani 1 1 d . . .
C128 C 0.5063(4) 0.8452(3) 0.00441(18) 0.0647(16) Uani 1 1 d . . .
H128 H 0.4545 0.8595 0.0097 0.078 Uiso 1 1 calc R . .
C129 C 0.5390(4) 0.8435(3) -0.03634(19) 0.0700(17) Uani 1 1 d . . .
H129 H 0.5099 0.8564 -0.0586 0.084 Uiso 1 1 calc R . .
C130 C 0.6141(4) 0.8230(3) -0.04458(18) 0.0714(18) Uani 1 1 d . . .
H130 H 0.6378 0.8223 -0.0725 0.086 Uiso 1 1 calc R . .
C131 C 0.6547(4) 0.8032(3) -0.01071(17) 0.0629(16) Uani 1 1 d . . .
H131 H 0.7064 0.7881 -0.0154 0.076 Uiso 1 1 calc R . .
C132 C 0.6556(3) 0.7844(2) 0.06593(16) 0.0486(13) Uani 1 1 d . . .
H132 H 0.7067 0.7674 0.0633 0.058 Uiso 1 1 calc R . .
C133 C 0.6484(3) 0.7646(2) 0.13989(15) 0.0462(12) Uani 1 1 d . . .
C134 C 0.6281(3) 0.7992(2) 0.17228(16) 0.0461(12) Uani 1 1 d . . .
H134 H 0.5991 0.8376 0.1678 0.055 Uiso 1 1 calc R . .
C135 C 0.6516(3) 0.7757(2) 0.21051(15) 0.0432(12) Uani 1 1 d . . .
C136 C 0.6930(3) 0.7193(2) 0.21752(16) 0.0470(13) Uani 1 1 d . . .
H136 H 0.7086 0.7040 0.2442 0.056 Uiso 1 1 calc R . .
C137 C 0.7120(3) 0.6849(2) 0.18559(15) 0.0428(12) Uani 1 1 d . . .
C138 C 0.6896(3) 0.7081(2) 0.14675(15) 0.0449(12) Uani 1 1 d . . .
H138 H 0.7024 0.6853 0.1247 0.054 Uiso 1 1 calc R . .
C139 C 0.5726(3) 0.8416(2) 0.24953(17) 0.0538(14) Uani 1 1 d . . .
H139 H 0.5366 0.8445 0.2310 0.065 Uiso 1 1 calc R . .
C140 C 0.5569(3) 0.8751(2) 0.28538(16) 0.0486(13) Uani 1 1 d . . .
C141 C 0.6029(3) 0.8980(3) 0.34086(18) 0.0603(15) Uani 1 1 d . . .
H141 H 0.6425 0.8941 0.3572 0.072 Uiso 1 1 calc R . .
C142 C 0.5361(4) 0.9326(3) 0.3529(2) 0.0725(18) Uani 1 1 d . . .
H142 H 0.5309 0.9536 0.3758 0.087 Uiso 1 1 calc R . .
C143 C 0.4780(4) 0.9350(3) 0.3300(2) 0.0791(19) Uani 1 1 d . . .
H143 H 0.4306 0.9559 0.3383 0.095 Uiso 1 1 calc R . .
C144 C 0.4881(4) 0.9069(2) 0.29450(19) 0.0628(16) Uani 1 1 d . . .
H144 H 0.4493 0.9098 0.2777 0.075 Uiso 1 1 calc R . .
C145 C 0.7532(3) 0.6238(2) 0.19378(15) 0.0453(12) Uani 1 1 d . . .
C146 C 0.8108(3) 0.6048(2) 0.16391(15) 0.0448(12) Uani 1 1 d . . .
H146 H 0.8235 0.6312 0.1380 0.054 Uiso 1 1 calc R . .
C147 C 0.8499(3) 0.5470(2) 0.17186(15) 0.0440(12) Uani 1 1 d . . .
H147 H 0.8883 0.5344 0.1510 0.053 Uiso 1 1 calc R . .
C148 C 0.8335(3) 0.5076(2) 0.20977(15) 0.0432(12) Uani 1 1 d . . .
C149 C 0.7753(3) 0.5261(2) 0.23882(15) 0.0448(12) Uani 1 1 d . . .
H149 H 0.7615 0.4990 0.2643 0.054 Uiso 1 1 calc R . .
C150 C 0.7372(3) 0.5829(2) 0.23140(15) 0.0510(13) Uani 1 1 d . . .
H150 H 0.6988 0.5949 0.2525 0.061 Uiso 1 1 calc R . .
C151 C 0.8771(3) 0.4471(2) 0.21799(15) 0.0396(11) Uani 1 1 d . . .
C152 C 0.9050(3) 0.4147(2) 0.18537(15) 0.0420(12) Uani 1 1 d . . .
H152 H 0.8949 0.4316 0.1578 0.050 Uiso 1 1 calc R . .
C153 C 0.9473(3) 0.3583(2) 0.19258(15) 0.0430(12) Uani 1 1 d . . .
C154 C 0.9633(3) 0.3346(2) 0.23155(16) 0.0470(13) Uani 1 1 d . . .
H154 H 0.9916 0.2960 0.2364 0.056 Uiso 1 1 calc R . .
C155 C 0.9386(3) 0.3661(2) 0.26506(16) 0.0465(13) Uani 1 1 d . . .
C156 C 0.8936(3) 0.4224(2) 0.25860(15) 0.0444(12) Uani 1 1 d . . .
H156 H 0.8749 0.4432 0.2813 0.053 Uiso 1 1 calc R . .
C157 C 0.9769(3) 0.2722(3) 0.16128(17) 0.0529(14) Uani 1 1 d . . .
H157 H 0.9607 0.2479 0.1876 0.063 Uiso 1 1 calc R . .
C158 C 1.0058(3) 0.2441(3) 0.12495(17) 0.0532(14) Uani 1 1 d . . .
C159 C 1.0565(3) 0.2576(3) 0.05529(19) 0.0656(16) Uani 1 1 d . . .
H159 H 1.0725 0.2839 0.0298 0.079 Uiso 1 1 calc R . .
C160 C 1.0646(4) 0.1951(3) 0.0562(2) 0.083(2) Uani 1 1 d . . .
H160 H 1.0862 0.1793 0.0317 0.099 Uiso 1 1 calc R . .
C161 C 1.0422(4) 0.1571(3) 0.0915(2) 0.081(2) Uani 1 1 d . . .
H161 H 1.0467 0.1144 0.0920 0.097 Uiso 1 1 calc R . .
C162 C 1.0125(4) 0.1802(3) 0.1273(2) 0.0748(18) Uani 1 1 d . . .
H162 H 0.9969 0.1539 0.1528 0.090 Uiso 1 1 calc R . .
C163 C 0.9743(3) 0.3653(3) 0.33062(16) 0.0502(13) Uani 1 1 d . . .
H163 H 0.9821 0.4072 0.3225 0.060 Uiso 1 1 calc R . .
C164 C 0.9855(3) 0.3321(3) 0.37264(16) 0.0528(14) Uani 1 1 d . . .
C165 C 0.9753(4) 0.2423(3) 0.4192(2) 0.0801(19) Uani 1 1 d . . .
H165 H 0.9619 0.2016 0.4257 0.096 Uiso 1 1 calc R . .
C166 C 1.0005(5) 0.2666(4) 0.4497(2) 0.102(3) Uani 1 1 d . . .
H166 H 1.0064 0.2423 0.4763 0.123 Uiso 1 1 calc R . .
C167 C 1.0166(5) 0.3265(4) 0.4406(2) 0.097(2) Uani 1 1 d . . .
H167 H 1.0323 0.3447 0.4612 0.116 Uiso 1 1 calc R . .
C168 C 1.0096(4) 0.3598(3) 0.40098(19) 0.0738(18) Uani 1 1 d . . .
H168 H 1.0212 0.4009 0.3936 0.089 Uiso 1 1 calc R . .
C169 C 0.4631(4) 0.7030(4) 0.2575(2) 0.0645(17) Uani 1 1 d . . .
C170 C 0.5000(5) 0.6505(4) 0.2516(2) 0.103(3) Uani 1 1 d . . .
H17A H 0.4766 0.6336 0.2321 0.154 Uiso 1 1 calc R . .
H17B H 0.4985 0.6222 0.2785 0.154 Uiso 1 1 calc R . .
H17C H 0.5526 0.6566 0.2398 0.154 Uiso 1 1 calc R . .
C171 C 0.7552(5) 0.2948(5) 0.2100(2) 0.083(2) Uani 1 1 d . . .
C172 C 0.7101(6) 0.3515(5) 0.2186(3) 0.125(3) Uani 1 1 d . . .
H17D H 0.6578 0.3500 0.2147 0.187 Uiso 1 1 calc R . .
H17E H 0.7310 0.3864 0.1993 0.187 Uiso 1 1 calc R . .
H17F H 0.7116 0.3557 0.2475 0.187 Uiso 1 1 calc R . .
C173 C 0.1706(6) 0.2571(5) 0.1618(4) 0.115(3) Uani 1 1 d . . .
C174 C 0.2152(5) 0.2666(4) 0.1183(3) 0.110(3) Uani 1 1 d . . .
H17G H 0.1947 0.3043 0.1017 0.165 Uiso 1 1 calc R . .
H17H H 0.2117 0.2322 0.1048 0.165 Uiso 1 1 calc R . .
H17I H 0.2681 0.2696 0.1203 0.165 Uiso 1 1 calc R . .
C175 C 0.3884(10) 1.1737(6) 0.1793(5) 0.148(5) Uani 1 1 d . . .
C176 C 0.3589(9) 1.1922(8) 0.2175(5) 0.227(7) Uani 1 1 d . . .
H17J H 0.3872 1.1694 0.2395 0.340 Uiso 1 1 calc R . .
H17K H 0.3058 1.1844 0.2248 0.340 Uiso 1 1 calc R . .
H17L H 0.3631 1.2359 0.2148 0.340 Uiso 1 1 calc R . .
C177 C 0.1990(6) 0.6152(5) 0.5423(3) 0.139(3) Uani 1 1 d U . .
H17M H 0.1547 0.6171 0.5643 0.167 Uiso 1 1 calc R . .
H17N H 0.2401 0.5880 0.5547 0.167 Uiso 1 1 calc R . .
C178 C 0.1791(6) 0.5910(6) 0.5069(4) 0.168(4) Uani 1 1 d U . .
H17O H 0.1290 0.6094 0.5009 0.251 Uiso 1 1 calc R . .
H17P H 0.1786 0.5467 0.5146 0.251 Uiso 1 1 calc R . .
H17Q H 0.2164 0.6010 0.4820 0.251 Uiso 1 1 calc R . .
C179 C 0.2444(8) 0.7013(6) 0.5573(4) 0.168(4) Uani 1 1 d U . .
H17R H 0.2831 0.6736 0.5716 0.202 Uiso 1 1 calc R . .
H17S H 0.2004 0.7078 0.5788 0.202 Uiso 1 1 calc R . .
C180 C 0.2741(9) 0.7584(6) 0.5405(4) 0.200(5) Uani 1 1 d U . .
H18A H 0.3093 0.7549 0.5148 0.300 Uiso 1 1 calc R . .
H18B H 0.3007 0.7697 0.5611 0.300 Uiso 1 1 calc R . .
H18C H 0.2328 0.7897 0.5341 0.300 Uiso 1 1 calc R . .
C181 C 1.2402(8) 0.6626(7) 0.0598(4) 0.142(6) Uani 0.75 1 d P . .
H18D H 1.2048 0.6351 0.0773 0.213 Uiso 0.75 1 calc PR . .
H18E H 1.2150 0.7040 0.0546 0.213 Uiso 0.75 1 calc PR . .
H18F H 1.2836 0.6625 0.0742 0.213 Uiso 0.75 1 calc PR . .
C182 C 1.2665(10) 0.6418(8) 0.0194(4) 0.164(7) Uani 0.75 1 d P . .
H18G H 1.2249 0.6296 0.0076 0.197 Uiso 0.75 1 calc PR . .
H18H H 1.2936 0.6726 -0.0016 0.197 Uiso 0.75 1 calc PR . .
C183 C 1.3434(10) 0.5654(8) -0.0036(3) 0.269(17) Uani 0.75 1 d PD . .
H18I H 1.3716 0.5947 -0.0252 0.323 Uiso 0.75 1 calc PR . .
H18J H 1.3014 0.5537 -0.0153 0.323 Uiso 0.75 1 calc PR . .
C184 C 1.3956(12) 0.5091(9) 0.0124(5) 0.225(12) Uani 0.75 1 d PD . .
H18K H 1.4082 0.4827 -0.0086 0.337 Uiso 0.75 1 d PR . .
H18L H 1.3682 0.4870 0.0380 0.337 Uiso 0.75 1 d PR . .
H18M H 1.4420 0.5212 0.0188 0.337 Uiso 0.75 1 d PR . .
C185 C 1.1851(16) 0.4024(6) 0.2733(4) 0.168(10) Uiso 0.50 1 d PD A 1
H18N H 1.1469 0.4092 0.2540 0.201 Uiso 0.50 1 calc PR A 1
H18O H 1.2360 0.3962 0.2572 0.201 Uiso 0.50 1 calc PR A 1
O3 O 1.1698(9) 0.3509(5) 0.3082(4) 0.178(6) Uiso 0.50 1 d PD A 1
C186 C 1.1716(11) 0.3048(6) 0.2814(6) 0.176(9) Uiso 0.50 1 d PD A 1
H18P H 1.1857 0.3220 0.2514 0.212 Uiso 0.50 1 calc PR A 1
H18Q H 1.1225 0.2877 0.2854 0.212 Uiso 0.50 1 calc PR A 1
C191 C 1.1792(8) 0.4549(5) 0.2978(4) 0.082(4) Uiso 0.50 1 d PD A 1
H19A H 1.1274 0.4742 0.2989 0.122 Uiso 0.50 1 d PR A 1
H19B H 1.2142 0.4847 0.2831 0.122 Uiso 0.50 1 d PR A 1
H19C H 1.1906 0.4400 0.3264 0.122 Uiso 0.50 1 d PR A 1
C192 C 1.2333(14) 0.2567(9) 0.2979(9) 0.222(13) Uiso 0.50 1 d PD A 1
H19D H 1.2703 0.2468 0.2742 0.332 Uiso 0.50 1 d PR A 1
H19E H 1.2101 0.2198 0.3127 0.332 Uiso 0.50 1 d PR A 1
H19F H 1.2586 0.2725 0.3172 0.332 Uiso 0.50 1 d PR A 1
O1W O 0.9629(15) 0.7161(12) 0.1517(8) 0.273(10) Uiso 0.50 1 d P B 2
O2W O -0.0855(9) 0.7204(7) 0.2084(5) 0.174(6) Uiso 0.50 1 d P C 2
O3W O 0.6847(13) 0.9569(10) 0.1884(7) 0.236(9) Uiso 0.50 1 d P D 2
O4W O 0.5971(12) 1.0127(9) 0.2045(6) 0.214(8) Uiso 0.50 1 d P E 2
O5W O 1.1698(13) 0.3998(11) 0.3006(7) 0.216(8) Uiso 0.50 1 d P F 2
C187 C 1.2245(6) 0.0668(7) 0.1239(5) 0.164(5) Uani 1 1 d . . .
C188 C 1.2071(7) 0.0105(7) 0.1435(4) 0.192(6) Uani 1 1 d . . .
H18R H 1.2381 -0.0201 0.1290 0.288 Uiso 1 1 calc R . .
H18S H 1.1537 0.0070 0.1432 0.288 Uiso 1 1 calc R . .
H18T H 1.2170 0.0037 0.1726 0.288 Uiso 1 1 calc R . .
C189 C 1.1003(12) 0.6616(10) 0.3606(6) 0.132(7) Uiso 0.50 1 d P . .
C190 C 1.1007(13) 0.5933(9) 0.3973(6) 0.149(8) Uiso 0.50 1 d P . .
H19J H 1.1457 0.5882 0.4112 0.224 Uiso 0.50 1 calc PR . .
H19K H 1.1014 0.5590 0.3829 0.224 Uiso 0.50 1 calc PR . .
H19L H 1.0555 0.5945 0.4182 0.224 Uiso 0.50 1 calc PR . .
C194 C 0.6173(7) 0.9973(5) 0.0054(4) 0.129(4) Uani 1 1 d . . .
C193 C 0.6333(13) 0.9785(6) -0.0332(5) 0.334(15) Uani 1 1 d . . .
H19M H 0.6685 0.9415 -0.0311 0.501 Uiso 1 1 calc R . .
H19N H 0.6560 1.0108 -0.0543 0.501 Uiso 1 1 calc R . .
H19O H 0.5865 0.9700 -0.0414 0.501 Uiso 1 1 calc R . .
N40 N 0.5058(11) 0.8061(8) 0.4221(7) 0.142(6) Uiso 0.50 1 d P . .
C199 C 0.4926(13) 0.8098(10) 0.4499(9) 0.137(7) Uiso 0.50 1 d P . .
C200 C 0.455(2) 0.8203(17) 0.4883(12) 0.280(18) Uiso 0.50 1 d P . .
H20A H 0.4069 0.8017 0.4952 0.420 Uiso 0.50 1 d PR . .
H20B H 0.4449 0.8643 0.4876 0.420 Uiso 0.50 1 d PR . .
H20C H 0.4871 0.8024 0.5096 0.420 Uiso 0.50 1 d PR . .
O6W O -0.2710(18) 0.8007(14) 0.4143(10) 0.158(10) Uiso 0.25 1 d P . .
O7W O 0.1009(12) 1.0717(10) 0.3964(6) 0.220(8) Uiso 0.50 1 d P . .
O8W O 1.042(2) 0.2373(19) 0.5683(14) 0.234(17) Uiso 0.25 1 d P . .
O9W O 0.8638(11) 0.0784(9) 0.4003(6) 0.213(7) Uiso 0.50 1 d P . .
O10W O 0.9324(11) 0.0070(8) 0.3704(6) 0.198(7) Uiso 0.50 1 d P . .
O11W O 0.1304(11) 0.1280(9) 0.3922(6) 0.195(7) Uiso 0.50 1 d P . .
O12W O 0.9895(12) -0.0548(10) 0.3431(7) 0.228(8) Uiso 0.50 1 d P . .
O13W O 0.7733(9) 0.8393(8) 0.3908(5) 0.168(6) Uiso 0.50 1 d P . .
C197 C 0.8969(10) 0.2130(9) 0.0094(5) 0.106(5) Uiso 0.50 1 d P . .
C198 C 0.9099(17) 0.1477(13) 0.0049(9) 0.219(12) Uiso 0.50 1 d P . .
H19G H 0.9475 0.1433 -0.0198 0.328 Uiso 0.50 1 calc PR . .
H19H H 0.8625 0.1337 0.0014 0.328 Uiso 0.50 1 calc PR . .
H19I H 0.9283 0.1233 0.0300 0.328 Uiso 0.50 1 calc PR . .
N1 N 0.3932(2) 0.5882(2) 0.47620(12) 0.0517(11) Uani 1 1 d . . .
N2 N 0.3513(2) 0.57245(19) 0.40588(12) 0.0466(10) Uani 1 1 d . . .
N3 N 0.2480(2) 0.6674(2) 0.27862(12) 0.0465(10) Uani 1 1 d . . .
N4 N 0.1705(2) 0.75502(19) 0.23177(13) 0.0496(11) Uani 1 1 d . . .
N5 N 0.6062(3) 0.16669(19) 0.25094(14) 0.0524(11) Uani 1 1 d . . .
N6 N 0.6627(3) 0.07247(19) 0.30222(16) 0.0565(12) Uani 1 1 d . . .
N7 N 0.5424(2) 0.27613(19) 0.11654(12) 0.0488(11) Uani 1 1 d . . .
N8 N 0.5676(3) 0.2815(2) 0.03535(13) 0.0548(11) Uani 1 1 d . . .
N9 N 0.3159(3) 0.7280(2) 0.41295(13) 0.0525(11) Uani 1 1 d . . .
N10 N 0.4545(2) 0.69308(18) 0.37924(12) 0.0416(10) Uani 1 1 d . . .
N11 N 0.7160(2) 0.72708(17) 0.32522(12) 0.0437(10) Uani 1 1 d . . .
N12 N 0.8132(2) 0.80751(19) 0.28737(13) 0.0483(10) Uani 1 1 d . . .
N13 N 0.5799(3) 0.19173(18) 0.35110(14) 0.0491(11) Uani 1 1 d . . .
N14 N 0.4703(3) 0.1266(2) 0.34688(15) 0.0570(12) Uani 1 1 d . . .
N15 N 0.8471(2) 0.21948(19) 0.31732(14) 0.0508(11) Uani 1 1 d . . .
N16 N 0.9920(3) 0.1823(2) 0.29832(15) 0.0633(13) Uani 1 1 d . . .
N17 N 0.1209(2) 0.6046(2) 0.22348(13) 0.0513(11) Uani 1 1 d . . .
N18 N 0.2542(2) 0.63219(18) 0.18295(12) 0.0428(10) Uani 1 1 d . . .
N19 N 0.4330(2) 0.78462(19) 0.14330(13) 0.0469(10) Uani 1 1 d . . .
N20 N 0.4681(3) 0.8981(2) 0.12622(14) 0.0601(12) Uani 1 1 d . . .
N21 N 0.7319(2) 0.2729(2) 0.09081(14) 0.0535(11) Uani 1 1 d . . .
N22 N 0.6949(3) 0.1657(2) 0.08376(17) 0.0720(15) Uani 1 1 d . . .
N23 N 0.9113(2) 0.42400(19) 0.07611(12) 0.0416(10) Uani 1 1 d . . .
N24 N 1.0526(2) 0.44744(19) 0.07222(12) 0.0467(10) Uani 1 1 d . . .
N25 N 0.6182(2) 0.78851(18) 0.10189(13) 0.0460(10) Uani 1 1 d . . .
N26 N 0.5461(3) 0.82696(19) 0.03753(13) 0.0502(11) Uani 1 1 d . . .
N27 N 0.6355(2) 0.80885(18) 0.24419(12) 0.0457(10) Uani 1 1 d . . .
N28 N 0.6147(2) 0.86971(18) 0.30743(13) 0.0484(11) Uani 1 1 d . . .
N29 N 0.9735(2) 0.3303(2) 0.15731(12) 0.0460(10) Uani 1 1 d . . .
N30 N 1.0264(2) 0.2820(2) 0.08960(14) 0.0531(11) Uani 1 1 d . . .
N31 N 0.9540(2) 0.33696(19) 0.30553(13) 0.0471(10) Uani 1 1 d . . .
N32 N 0.9694(3) 0.2749(2) 0.38059(14) 0.0592(12) Uani 1 1 d . . .
N33 N 0.4317(4) 0.7510(4) 0.26303(19) 0.102(2) Uani 1 1 d . . .
N34 N 0.7904(5) 0.2492(4) 0.2048(3) 0.127(3) Uani 1 1 d . . .
N35 N 0.1384(6) 0.2501(6) 0.1938(3) 0.173(5) Uani 1 1 d . . .
N36 N 0.4179(9) 1.1604(5) 0.1492(4) 0.183(5) Uani 1 1 d . . .
N37 N 1.2371(8) 0.1120(6) 0.1073(8) 0.364(15) Uani 1 1 d . . .
N38 N 1.1055(9) 0.7097(7) 0.3572(5) 0.117(5) Uiso 0.50 1 d P . .
N39 N 0.5884(7) 1.0205(5) 0.0325(3) 0.176(4) Uani 1 1 d . . .
N41 N 0.8982(8) 0.2584(7) 0.0112(4) 0.115(5) Uiso 0.50 1 d P . .
Cu1 Cu 0.37827(4) 0.64843(3) 0.424695(19) 0.05051(18) Uani 1 1 d . . .
Cu2 Cu 0.18678(4) 0.66529(3) 0.23119(2) 0.05116(18) Uani 1 1 d . . .
Cu3 Cu 0.51095(4) 0.82796(3) 0.09808(2) 0.05311(18) Uani 1 1 d . . .
Cu4 Cu 0.70223(4) 0.81236(3) 0.28892(2) 0.04883(17) Uani 1 1 d . . .
Cu5 Cu 0.57088(4) 0.13126(3) 0.31313(2) 0.05365(18) Uani 1 1 d . . .
Cu6 Cu 0.63503(4) 0.24704(3) 0.07806(2) 0.05419(19) Uani 1 1 d . . .
Cu7 Cu 1.00454(4) 0.36955(3) 0.09533(2) 0.05054(18) Uani 1 1 d . . .
Cu8 Cu 0.94290(4) 0.24696(3) 0.33154(2) 0.0601(2) Uani 1 1 d . . .
P1 P 0.30543(10) 0.41908(9) 0.13901(7) 0.0789(5) Uani 1 1 d . . .
P2 P 0.26268(13) 0.85418(11) 0.07651(8) 0.1017(7) Uani 1 1 d . . .
P3 P 0.26927(11) 0.99974(8) 0.29075(6) 0.0724(5) Uani 1 1 d . . .
P4 P 0.42264(14) 0.33721(9) 0.43426(7) 0.0944(7) Uani 1 1 d . . .
P5 P 0.90764(9) 0.53903(8) 0.36170(6) 0.0679(5) Uani 1 1 d . . .
P6 P 0.95648(16) 0.99315(11) 0.16991(9) 0.1162(8) Uani 1 1 d . . .
P7 P 1.21654(9) 0.36414(8) -0.02530(5) 0.0617(4) Uani 1 1 d . . .
P8 P 0.0487(5) 0.9074(4) 0.4810(3) 0.255(4) Uani 0.50 1 d PD . .
F1 F 0.3042(2) 0.3914(2) 0.09796(13) 0.1065(14) Uani 1 1 d . . .
F2 F 0.3058(3) 0.4500(2) 0.17847(14) 0.1202(17) Uani 1 1 d . . .
F3 F 0.3926(2) 0.42877(17) 0.12328(15) 0.1059(14) Uani 1 1 d . . .
F4 F 0.3295(2) 0.35405(18) 0.16427(15) 0.1066(14) Uani 1 1 d . . .
F5 F 0.2196(2) 0.4091(2) 0.15351(13) 0.1126(15) Uani 1 1 d . . .
F6 F 0.2830(2) 0.48464(19) 0.11270(13) 0.1015(14) Uani 1 1 d . . .
F7 F 0.3144(4) 0.7936(3) 0.07956(19) 0.170(3) Uani 1 1 d . . .
F8 F 0.2162(6) 0.9152(4) 0.0737(4) 0.282(5) Uani 1 1 d . . .
F9 F 0.1858(4) 0.8290(5) 0.0898(3) 0.255(4) Uani 1 1 d . . .
F10 F 0.2634(6) 0.8548(6) 0.0304(2) 0.311(7) Uani 1 1 d . . .
F11 F 0.2656(3) 0.8504(3) 0.12542(18) 0.158(2) Uani 1 1 d . . .
F12 F 0.3397(4) 0.8824(4) 0.0704(3) 0.232(4) Uani 1 1 d . . .
F13 F 0.3027(2) 0.93380(16) 0.28079(11) 0.0854(11) Uani 1 1 d . . .
F14 F 0.2474(2) 1.01801(18) 0.24520(12) 0.0969(13) Uani 1 1 d . . .
F15 F 0.1905(2) 0.9760(2) 0.30716(15) 0.1158(15) Uani 1 1 d . . .
F16 F 0.2388(3) 1.06577(18) 0.29953(14) 0.1116(15) Uani 1 1 d . . .
F17 F 0.2930(2) 0.98003(17) 0.33657(12) 0.0926(12) Uani 1 1 d . . .
F18 F 0.3507(2) 1.02285(19) 0.27409(14) 0.1014(13) Uani 1 1 d . . .
F19 F 0.5034(3) 0.3054(2) 0.43827(14) 0.1233(18) Uani 1 1 d . . .
F20 F 0.3428(3) 0.3728(3) 0.4281(3) 0.206(4) Uani 1 1 d . . .
F21 F 0.4205(4) 0.3571(3) 0.47724(18) 0.168(3) Uani 1 1 d . . .
F22 F 0.3858(5) 0.2780(2) 0.45663(15) 0.186(3) Uani 1 1 d . . .
F23 F 0.4568(3) 0.3978(2) 0.41035(18) 0.1338(18) Uani 1 1 d . . .
F24 F 0.4246(3) 0.3163(2) 0.39026(12) 0.1082(14) Uani 1 1 d . . .
F25 F 0.98449(19) 0.51306(18) 0.33560(14) 0.0993(13) Uani 1 1 d . . .
F26 F 0.8300(2) 0.56302(18) 0.38620(11) 0.0854(11) Uani 1 1 d . . .
F27 F 0.8756(2) 0.47558(17) 0.36356(13) 0.0901(11) Uani 1 1 d . . .
F28 F 0.8742(2) 0.5654(2) 0.31914(12) 0.1126(15) Uani 1 1 d . . .
F29 F 0.9401(3) 0.5123(2) 0.40342(13) 0.1100(14) Uani 1 1 d . . .
F30 F 0.9384(3) 0.60207(18) 0.3584(2) 0.138(2) Uani 1 1 d . . .
F31 F 0.9868(4) 0.9268(3) 0.1657(2) 0.197(3) Uani 1 1 d . . .
F32 F 0.9229(3) 1.06007(19) 0.17859(15) 0.1185(15) Uani 1 1 d . . .
F33 F 0.8760(3) 0.9703(3) 0.1845(2) 0.150(2) Uani 1 1 d . . .
F34 F 0.9452(4) 1.0120(3) 0.12209(17) 0.187(3) Uani 1 1 d . . .
F35 F 0.9701(3) 0.9772(2) 0.21918(16) 0.1374(19) Uani 1 1 d . . .
F36 F 1.0363(3) 1.0139(3) 0.1587(2) 0.172(2) Uani 1 1 d . . .
F37 F 1.1822(2) 0.39274(19) -0.06763(11) 0.0984(13) Uani 1 1 d . . .
F38 F 1.2515(3) 0.3378(2) 0.01570(12) 0.1158(15) Uani 1 1 d . . .
F39 F 1.1944(2) 0.29893(17) -0.02713(13) 0.0945(12) Uani 1 1 d . . .
F40 F 1.1368(2) 0.38006(19) 0.00087(12) 0.0933(12) Uani 1 1 d . . .
F41 F 1.2391(2) 0.42921(16) -0.02380(12) 0.0920(12) Uani 1 1 d . . .
F42 F 1.2961(2) 0.34853(18) -0.05288(12) 0.0902(11) Uani 1 1 d . . .
F43 F -0.0049(8) 0.9584(7) 0.4635(4) 0.255(4) Uani 0.50 1 d PD . .
F44 F 0.1015(8) 0.8570(6) 0.4983(4) 0.255(4) Uani 0.50 1 d PD . .
F45 F 0.0728(9) 0.9614(6) 0.4935(4) 0.255(4) Uani 0.50 1 d PD . .
F46 F 0.0259(9) 0.8531(6) 0.4692(4) 0.255(4) Uani 0.50 1 d PD . .
F48 F 0.1017(7) 0.9185(5) 0.4410(4) 0.255(4) Uani 0.50 1 d PD . .
F50 F -0.0043(7) 0.8976(5) 0.5201(4) 0.255(4) Uani 0.50 1 d PD . .
P9 P 0.6028(6) -0.0013(7) 0.4534(4) 0.450(9) Uani 0.50 1 d PG . .
F47 F 0.6462(9) -0.0421(9) 0.4208(5) 0.450(9) Uani 0.50 1 d PG . .
F49 F 0.5310(9) 0.0102(11) 0.4286(6) 0.450(9) Uani 0.50 1 d PG . .
F51 F 0.6349(13) 0.0580(8) 0.4244(5) 0.450(9) Uani 0.50 1 d PG . .
F52 F 0.5684(13) -0.0606(9) 0.4820(5) 0.450(9) Uani 0.50 1 d PG . .
F53 F 0.6735(8) -0.0132(10) 0.4777(6) 0.450(9) Uani 0.50 1 d PG . .
F54 F 0.5578(9) 0.0399(10) 0.4855(5) 0.450(9) Uani 0.50 1 d PG . .
O1 O 0.2217(4) 0.6720(4) 0.5274(2) 0.146(2) Uani 1 1 d U . .
O2 O 1.3156(7) 0.5911(5) 0.0349(4) 0.213(7) Uani 0.75 1 d PD . .

loop_
_atom_site_aniso_label
_atom_site_aniso_U_11
_atom_site_aniso_U_22
_atom_site_aniso_U_33
_atom_site_aniso_U_23
_atom_site_aniso_U_13
_atom_site_aniso_U_12
C1 0.062(4) 0.057(4) 0.036(3) -0.006(3) 0.004(3) 0.007(3)
C2 0.064(4) 0.084(4) 0.044(3) -0.020(3) -0.010(3) 0.001(3)
C3 0.094(5) 0.098(6) 0.038(3) -0.008(4) -0.012(3) 0.005(4)
C4 0.104(6) 0.083(5) 0.043(4) 0.000(3) -0.009(4) 0.017(4)
C5 0.096(5) 0.072(4) 0.042(3) 0.002(3) -0.001(3) 0.009(4)
C6 0.064(4) 0.044(3) 0.036(3) -0.001(2) 0.002(3) -0.001(3)
C7 0.043(3) 0.049(3) 0.035(3) -0.006(2) -0.009(2) -0.007(2)
C8 0.034(3) 0.052(3) 0.046(3) -0.010(2) -0.004(2) -0.004(2)
C9 0.039(3) 0.047(3) 0.043(3) -0.005(2) -0.008(2) -0.001(2)
C10 0.044(3) 0.053(3) 0.040(3) -0.008(2) -0.011(2) -0.010(2)
C11 0.039(3) 0.049(3) 0.037(3) -0.007(2) -0.009(2) -0.010(2)
C12 0.036(3) 0.045(3) 0.046(3) 0.000(2) -0.002(2) -0.003(2)
C13 0.051(3) 0.052(3) 0.049(3) -0.007(3) -0.012(3) -0.005(3)
C14 0.042(3) 0.055(3) 0.048(3) -0.003(3) -0.003(3) 0.002(3)
C15 0.058(4) 0.087(5) 0.058(4) 0.001(3) -0.010(3) 0.001(3)
C16 0.079(5) 0.061(4) 0.086(5) -0.002(4) -0.025(4) 0.018(4)
C17 0.083(5) 0.059(4) 0.077(4) -0.012(3) -0.016(4) 0.011(3)
C18 0.081(5) 0.050(4) 0.071(4) -0.007(3) -0.014(3) 0.000(3)
C19 0.040(3) 0.049(3) 0.037(3) -0.002(2) -0.011(2) -0.007(2)
C20 0.063(4) 0.044(3) 0.037(3) 0.002(2) -0.010(3) -0.001(3)
C21 0.062(4) 0.050(3) 0.038(3) -0.005(2) -0.009(3) -0.002(3)
C22 0.044(3) 0.049(3) 0.040(3) -0.011(2) -0.014(2) 0.002(2)
C23 0.048(3) 0.044(3) 0.046(3) -0.003(2) -0.005(3) -0.003(2)
C24 0.048(3) 0.057(3) 0.040(3) -0.006(3) -0.008(2) -0.007(3)
C25 0.047(3) 0.046(3) 0.049(3) -0.007(2) -0.013(3) -0.007(2)
C26 0.048(3) 0.049(3) 0.044(3) -0.007(2) -0.010(2) -0.012(2)
C27 0.047(3) 0.056(3) 0.043(3) -0.008(3) -0.007(2) -0.013(3)
C28 0.053(3) 0.051(3) 0.057(4) -0.019(3) -0.003(3) -0.005(3)
C29 0.050(3) 0.046(3) 0.042(3) -0.006(2) -0.011(2) -0.007(2)
C30 0.051(3) 0.054(3) 0.037(3) -0.010(2) -0.010(2) -0.005(3)
C31 0.060(4) 0.060(4) 0.064(4) -0.020(3) -0.007(3) -0.003(3)
C32 0.058(4) 0.046(3) 0.067(4) -0.018(3) -0.012(3) 0.003(3)
C33 0.076(5) 0.051(4) 0.078(4) -0.003(3) -0.016(4) 0.001(3)
C34 0.083(5) 0.057(4) 0.115(6) -0.003(4) -0.036(5) 0.006(4)
C35 0.070(5) 0.057(4) 0.148(8) -0.029(5) -0.020(5) 0.012(4)
C36 0.070(4) 0.067(4) 0.087(5) -0.028(4) -0.012(4) 0.003(4)
C37 0.048(3) 0.062(3) 0.043(3) -0.014(3) -0.013(3) -0.004(3)
C38 0.064(4) 0.064(4) 0.051(3) -0.008(3) -0.020(3) -0.015(3)
C39 0.085(5) 0.087(5) 0.051(4) -0.021(3) -0.007(4) -0.021(4)
C40 0.112(7) 0.119(6) 0.047(4) -0.010(4) -0.025(4) -0.037(5)
C41 0.074(5) 0.113(6) 0.070(5) -0.007(4) -0.035(4) -0.009(4)
C42 0.056(4) 0.111(5) 0.060(4) -0.021(4) -0.018(3) -0.009(4)
C43 0.053(3) 0.050(3) 0.048(3) -0.012(3) -0.001(3) 0.003(3)
C44 0.059(4) 0.071(4) 0.073(4) -0.008(3) 0.014(3) 0.003(3)
C45 0.062(4) 0.079(5) 0.108(6) -0.010(4) 0.009(4) 0.016(4)
C46 0.082(5) 0.075(5) 0.089(5) -0.003(4) -0.007(4) 0.023(4)
C47 0.064(4) 0.055(4) 0.074(4) 0.001(3) 0.003(3) 0.009(3)
C48 0.047(3) 0.059(4) 0.048(3) -0.009(3) 0.000(3) -0.011(3)
C49 0.042(3) 0.047(3) 0.040(3) -0.008(2) -0.003(2) -0.004(2)
C50 0.054(3) 0.035(3) 0.048(3) -0.005(2) -0.007(3) -0.006(2)
C51 0.038(3) 0.048(3) 0.039(3) -0.002(2) -0.012(2) -0.008(2)
C52 0.038(3) 0.041(3) 0.037(3) -0.008(2) -0.004(2) -0.010(2)
C53 0.041(3) 0.044(3) 0.034(3) -0.007(2) -0.006(2) -0.004(2)
C54 0.048(3) 0.043(3) 0.037(3) -0.003(2) -0.007(2) -0.014(2)
C55 0.049(3) 0.048(3) 0.055(3) 0.003(3) -0.011(3) -0.009(3)
C56 0.048(3) 0.041(3) 0.064(4) -0.003(3) -0.006(3) -0.010(3)
C57 0.050(4) 0.041(3) 0.073(4) -0.002(3) -0.001(3) -0.013(3)
C58 0.061(4) 0.054(4) 0.098(5) 0.003(3) -0.001(4) -0.022(3)
C59 0.052(4) 0.065(4) 0.128(6) 0.005(4) -0.017(4) -0.017(3)
C60 0.045(4) 0.060(4) 0.103(5) 0.010(3) -0.023(3) -0.011(3)
C61 0.038(3) 0.046(3) 0.034(3) -0.005(2) 0.004(2) -0.009(2)
C62 0.036(3) 0.042(3) 0.053(3) -0.012(2) -0.007(2) -0.005(2)
C63 0.049(3) 0.052(3) 0.051(3) -0.011(3) -0.008(3) -0.014(3)
C64 0.033(3) 0.043(3) 0.038(3) -0.005(2) -0.005(2) -0.007(2)
C65 0.038(3) 0.043(3) 0.049(3) -0.008(2) -0.005(2) -0.007(2)
C66 0.042(3) 0.045(3) 0.044(3) -0.010(2) -0.005(2) -0.007(2)
C67 0.044(3) 0.045(3) 0.044(3) -0.008(2) -0.005(2) -0.009(2)
C68 0.042(3) 0.048(3) 0.051(3) -0.012(2) -0.006(2) -0.007(2)
C69 0.046(3) 0.041(3) 0.048(3) -0.007(2) -0.009(2) -0.006(2)
C70 0.057(4) 0.038(3) 0.059(3) -0.011(2) -0.012(3) -0.010(3)
C71 0.042(3) 0.054(3) 0.057(3) -0.013(3) -0.013(3) 0.001(3)
C72 0.047(3) 0.047(3) 0.049(3) -0.007(2) -0.013(3) -0.008(2)
C73 0.070(4) 0.049(3) 0.066(4) -0.018(3) 0.003(3) -0.027(3)
C74 0.056(4) 0.048(3) 0.069(4) -0.021(3) -0.009(3) -0.003(3)
C75 0.064(4) 0.062(4) 0.075(4) -0.018(3) 0.007(3) -0.025(3)
C76 0.050(4) 0.045(3) 0.073(4) -0.003(3) -0.015(3) 0.006(3)
C77 0.057(4) 0.087(5) 0.090(5) -0.005(4) -0.020(4) 0.004(4)
C78 0.076(5) 0.062(4) 0.092(5) -0.015(3) -0.013(4) -0.026(3)
C79 0.072(5) 0.091(6) 0.100(6) -0.004(5) -0.006(4) 0.038(5)
C80 0.078(6) 0.123(7) 0.164(8) -0.065(6) 0.014(6) -0.059(5)
C81 0.093(6) 0.161(9) 0.157(8) -0.094(7) 0.051(6) -0.069(6)
C82 0.070(5) 0.075(5) 0.121(6) -0.024(4) -0.010(5) 0.014(4)
C83 0.091(6) 0.116(6) 0.138(7) -0.070(6) 0.043(5) -0.061(5)
C84 0.070(5) 0.058(4) 0.111(6) -0.021(4) -0.006(4) 0.010(3)
C85 0.032(3) 0.069(4) 0.054(3) -0.004(3) -0.008(2) -0.015(3)
C86 0.036(3) 0.078(4) 0.069(4) -0.016(3) 0.002(3) -0.011(3)
C87 0.043(4) 0.097(5) 0.084(5) -0.023(4) 0.009(3) -0.025(3)
C88 0.042(4) 0.094(5) 0.111(6) -0.031(4) -0.002(4) -0.023(3)
C89 0.044(3) 0.092(5) 0.078(4) -0.031(4) -0.009(3) -0.014(3)
C90 0.038(3) 0.073(4) 0.048(3) 0.001(3) -0.001(3) -0.002(3)
C91 0.034(3) 0.060(3) 0.035(3) -0.002(2) -0.006(2) -0.004(2)
C92 0.038(3) 0.054(3) 0.041(3) -0.002(2) -0.001(2) -0.007(2)
C93 0.042(3) 0.053(3) 0.032(3) -0.001(2) -0.007(2) -0.007(2)
C94 0.036(3) 0.058(3) 0.039(3) -0.006(2) -0.005(2) -0.011(2)
C95 0.037(3) 0.052(3) 0.036(3) -0.007(2) -0.004(2) -0.010(2)
C96 0.039(3) 0.051(3) 0.041(3) -0.006(2) -0.009(2) -0.010(2)
C97 0.045(3) 0.056(3) 0.046(3) -0.008(3) 0.003(3) -0.002(3)
C98 0.058(4) 0.051(3) 0.055(3) -0.013(3) 0.004(3) -0.015(3)
C99 0.101(6) 0.073(5) 0.081(5) -0.006(4) 0.010(4) -0.025(4)
C100 0.148(8) 0.051(4) 0.135(7) -0.033(5) 0.023(6) -0.031(5)
C101 0.116(7) 0.074(5) 0.115(6) -0.039(5) 0.023(5) -0.012(5)
C102 0.085(5) 0.073(5) 0.075(4) -0.018(4) 0.008(4) -0.016(4)
C103 0.036(3) 0.046(3) 0.042(3) 0.000(2) -0.001(2) -0.010(2)
C104 0.029(3) 0.051(3) 0.051(3) -0.007(2) -0.003(2) -0.013(2)
C105 0.039(3) 0.056(3) 0.046(3) -0.010(2) -0.009(2) -0.014(3)
C106 0.039(3) 0.048(3) 0.046(3) -0.006(2) 0.000(2) -0.014(2)
C107 0.033(3) 0.065(4) 0.059(3) -0.018(3) -0.007(2) -0.013(3)
C108 0.037(3) 0.060(3) 0.052(3) -0.014(3) -0.009(2) -0.014(3)
C109 0.039(3) 0.054(3) 0.044(3) -0.009(2) -0.004(2) -0.013(2)
C110 0.044(3) 0.056(3) 0.049(3) -0.011(3) -0.007(2) -0.012(3)
C111 0.047(3) 0.049(3) 0.049(3) -0.009(2) -0.011(3) -0.007(3)
C112 0.041(3) 0.050(3) 0.048(3) -0.012(2) -0.006(2) -0.005(2)
C113 0.037(3) 0.056(3) 0.039(3) -0.007(2) -0.005(2) -0.009(2)
C114 0.047(3) 0.047(3) 0.048(3) -0.015(2) -0.003(2) -0.011(2)
C115 0.060(4) 0.047(3) 0.103(5) -0.003(3) -0.035(4) -0.010(3)
C116 0.092(6) 0.046(4) 0.141(7) 0.002(4) -0.058(5) -0.001(4)
C117 0.096(6) 0.052(4) 0.165(8) -0.030(5) -0.059(5) 0.004(4)
C118 0.170(11) 0.055(5) 0.336(17) -0.031(7) -0.137(12) -0.006(6)
C119 0.194(13) 0.050(5) 0.40(2) -0.038(8) -0.142(14) 0.009(6)
C120 0.116(8) 0.066(5) 0.277(13) -0.018(7) -0.099(8) -0.008(5)
C121 0.038(3) 0.057(3) 0.046(3) -0.006(3) -0.008(2) -0.005(2)
C122 0.037(3) 0.054(3) 0.042(3) -0.010(2) -0.005(2) -0.010(2)
C123 0.032(3) 0.072(4) 0.066(4) -0.013(3) -0.009(3) -0.010(3)
C124 0.044(3) 0.083(5) 0.067(4) -0.013(3) -0.015(3) -0.022(3)
C125 0.063(4) 0.065(4) 0.074(4) -0.009(3) -0.010(3) -0.025(3)
C126 0.051(3) 0.051(3) 0.054(3) -0.004(3) -0.003(3) -0.014(3)
C127 0.054(4) 0.046(3) 0.042(3) -0.002(2) -0.002(3) -0.009(3)
C128 0.060(4) 0.075(4) 0.054(4) 0.005(3) -0.013(3) -0.010(3)
C129 0.068(5) 0.092(5) 0.051(4) 0.000(3) -0.020(3) -0.014(4)
C130 0.091(5) 0.082(4) 0.038(3) -0.005(3) -0.008(3) -0.011(4)
C131 0.061(4) 0.072(4) 0.051(4) -0.003(3) -0.001(3) -0.011(3)
C132 0.050(3) 0.051(3) 0.049(3) -0.011(3) -0.009(3) -0.011(3)
C133 0.050(3) 0.053(3) 0.038(3) -0.008(2) -0.005(2) -0.015(3)
C134 0.039(3) 0.045(3) 0.056(3) -0.012(3) -0.007(2) -0.005(2)
C135 0.043(3) 0.046(3) 0.043(3) -0.011(2) -0.009(2) -0.009(2)
C136 0.050(3) 0.052(3) 0.042(3) -0.009(2) -0.007(2) -0.013(3)
C137 0.040(3) 0.045(3) 0.044(3) -0.005(2) -0.010(2) -0.009(2)
C138 0.048(3) 0.049(3) 0.039(3) -0.010(2) -0.002(2) -0.012(2)
C139 0.050(4) 0.051(3) 0.060(4) -0.005(3) -0.015(3) -0.006(3)
C140 0.056(4) 0.039(3) 0.051(3) -0.011(2) -0.009(3) 0.003(3)
C141 0.064(4) 0.058(4) 0.063(4) -0.015(3) -0.016(3) -0.008(3)
C142 0.079(5) 0.067(4) 0.079(4) -0.035(3) -0.021(4) 0.011(4)
C143 0.075(5) 0.065(4) 0.091(5) -0.016(4) 0.001(4) 0.008(3)
C144 0.074(4) 0.053(3) 0.066(4) -0.024(3) -0.019(3) 0.007(3)
C145 0.047(3) 0.053(3) 0.041(3) -0.015(2) -0.010(2) -0.005(2)
C146 0.047(3) 0.054(3) 0.034(3) -0.005(2) -0.003(2) -0.011(3)
C147 0.044(3) 0.053(3) 0.034(3) -0.009(2) -0.002(2) -0.003(2)
C148 0.039(3) 0.051(3) 0.043(3) -0.014(2) -0.009(2) -0.007(2)
C149 0.045(3) 0.053(3) 0.034(3) -0.006(2) -0.002(2) -0.005(3)
C150 0.054(3) 0.061(4) 0.035(3) -0.005(3) -0.001(2) -0.009(3)
C151 0.034(3) 0.044(3) 0.040(3) 0.000(2) -0.008(2) -0.009(2)
C152 0.042(3) 0.051(3) 0.032(3) -0.001(2) -0.006(2) -0.011(2)
C153 0.038(3) 0.052(3) 0.041(3) -0.012(2) -0.004(2) -0.007(2)
C154 0.045(3) 0.045(3) 0.049(3) -0.005(3) -0.007(3) -0.001(2)
C155 0.035(3) 0.049(3) 0.055(3) -0.003(3) -0.008(2) -0.009(2)
C156 0.042(3) 0.051(3) 0.045(3) -0.010(2) -0.008(2) -0.014(2)
C157 0.049(3) 0.057(4) 0.050(3) -0.004(3) -0.008(3) -0.003(3)
C158 0.056(4) 0.053(3) 0.051(3) -0.013(3) -0.007(3) -0.001(3)
C159 0.070(4) 0.061(4) 0.062(4) -0.017(3) 0.001(3) 0.002(3)
C160 0.088(5) 0.078(5) 0.086(5) -0.041(4) -0.010(4) 0.019(4)
C161 0.111(6) 0.058(4) 0.074(5) -0.024(4) -0.017(4) 0.010(4)
C162 0.084(5) 0.057(4) 0.082(5) -0.018(3) -0.008(4) 0.002(3)
C163 0.042(3) 0.061(3) 0.049(3) -0.010(3) -0.007(3) -0.009(3)
C164 0.050(3) 0.064(4) 0.045(3) -0.011(3) -0.011(3) -0.003(3)
C165 0.097(5) 0.079(5) 0.063(4) -0.001(4) -0.021(4) -0.014(4)
C166 0.136(8) 0.103(6) 0.070(5) 0.007(4) -0.050(5) -0.011(5)
C167 0.114(7) 0.110(6) 0.077(5) -0.015(5) -0.054(5) -0.003(5)
C168 0.078(5) 0.090(5) 0.059(4) -0.010(4) -0.027(3) -0.011(4)
C169 0.065(4) 0.077(5) 0.054(4) -0.014(4) -0.009(3) -0.010(4)
C170 0.121(7) 0.121(7) 0.071(5) -0.008(5) -0.025(5) -0.026(6)
C171 0.075(6) 0.112(7) 0.066(5) 0.009(5) -0.026(4) -0.041(5)
C172 0.130(8) 0.152(9) 0.099(6) -0.001(6) -0.028(6) -0.059(7)
C173 0.089(7) 0.120(7) 0.139(9) -0.007(7) -0.043(7) -0.017(6)
C174 0.099(6) 0.106(6) 0.129(8) -0.029(6) -0.011(6) -0.025(5)
C175 0.212(15) 0.136(10) 0.111(10) -0.016(8) -0.035(11) -0.066(9)
C176 0.233(18) 0.266(19) 0.172(14) -0.024(13) 0.003(13) -0.054(14)
C177 0.117(6) 0.165(8) 0.116(6) 0.024(6) -0.015(5) -0.021(6)
C178 0.114(8) 0.178(10) 0.194(11) -0.007(9) -0.022(8) 0.007(7)
C179 0.202(8) 0.173(8) 0.129(7) -0.020(7) -0.030(7) -0.014(7)
C180 0.336(15) 0.159(10) 0.120(8) -0.037(8) -0.073(9) -0.006(11)
C181 0.171(13) 0.175(13) 0.090(9) 0.025(8) -0.033(9) -0.111(11)
C182 0.196(16) 0.231(18) 0.083(9) 0.028(10) -0.026(10) -0.170(15)
C183 0.29(3) 0.43(4) 0.133(16) -0.15(2) 0.105(18) -0.23(3)
C184 0.22(2) 0.33(3) 0.082(10) -0.032(13) 0.017(11) 0.07(2)
C187 0.087(8) 0.125(10) 0.258(16) -0.006(10) 0.011(8) -0.014(7)
C188 0.133(10) 0.204(14) 0.206(13) 0.041(11) -0.012(9) -0.034(10)
C194 0.169(11) 0.106(7) 0.107(8) -0.012(6) 0.006(7) -0.043(7)
C193 0.59(4) 0.130(11) 0.249(17) -0.101(12) 0.22(2) -0.151(16)
N1 0.054(3) 0.061(3) 0.037(2) -0.007(2) -0.001(2) 0.000(2)
N2 0.045(3) 0.055(3) 0.038(2) -0.005(2) -0.0029(19) -0.006(2)
N3 0.038(2) 0.058(3) 0.040(2) -0.005(2) -0.0063(19) 0.001(2)
N4 0.039(2) 0.058(3) 0.047(3) -0.001(2) -0.009(2) 0.007(2)
N5 0.060(3) 0.045(3) 0.056(3) -0.016(2) -0.013(2) -0.002(2)
N6 0.060(3) 0.038(3) 0.075(3) -0.011(2) -0.020(3) -0.004(2)
N7 0.056(3) 0.058(3) 0.039(2) -0.017(2) -0.007(2) -0.018(2)
N8 0.059(3) 0.065(3) 0.044(3) -0.015(2) -0.005(2) -0.016(2)
N9 0.053(3) 0.060(3) 0.042(2) -0.012(2) -0.002(2) 0.000(2)
N10 0.042(2) 0.043(2) 0.038(2) -0.0090(19) -0.0030(19) 0.001(2)
N11 0.050(3) 0.041(2) 0.042(2) -0.0063(18) -0.007(2) -0.012(2)
N12 0.046(3) 0.045(3) 0.055(3) -0.012(2) -0.004(2) -0.007(2)
N13 0.052(3) 0.039(2) 0.057(3) -0.008(2) -0.005(2) -0.011(2)
N14 0.057(3) 0.048(3) 0.070(3) -0.011(2) -0.010(2) -0.017(2)
N15 0.045(3) 0.043(3) 0.063(3) -0.005(2) -0.013(2) 0.000(2)
N16 0.054(3) 0.058(3) 0.073(3) -0.001(2) -0.014(3) 0.006(2)
N17 0.037(3) 0.073(3) 0.044(3) -0.008(2) -0.007(2) -0.011(2)
N18 0.030(2) 0.052(3) 0.047(2) -0.004(2) -0.0073(19) -0.0110(19)
N19 0.042(2) 0.051(3) 0.046(2) -0.003(2) -0.005(2) -0.007(2)
N20 0.066(3) 0.050(3) 0.061(3) -0.007(2) 0.001(3) -0.014(2)
N21 0.049(3) 0.059(3) 0.057(3) -0.016(2) -0.009(2) -0.013(2)
N22 0.073(4) 0.053(3) 0.095(4) -0.001(3) -0.033(3) -0.015(3)
N23 0.035(2) 0.051(3) 0.040(2) -0.011(2) -0.0008(18) -0.0073(19)
N24 0.039(3) 0.058(3) 0.044(2) -0.013(2) 0.000(2) -0.008(2)
N25 0.041(2) 0.053(3) 0.044(3) -0.005(2) -0.006(2) -0.011(2)
N26 0.053(3) 0.052(3) 0.044(2) 0.001(2) -0.008(2) -0.013(2)
N27 0.052(3) 0.044(2) 0.043(2) -0.0082(19) -0.012(2) -0.002(2)
N28 0.056(3) 0.042(2) 0.049(3) -0.011(2) -0.007(2) -0.007(2)
N29 0.037(2) 0.054(3) 0.047(3) -0.008(2) -0.009(2) -0.004(2)
N30 0.044(3) 0.054(3) 0.060(3) -0.010(2) -0.006(2) -0.003(2)
N31 0.038(2) 0.058(3) 0.045(3) -0.006(2) -0.009(2) -0.006(2)
N32 0.060(3) 0.068(3) 0.048(3) -0.001(2) -0.017(2) -0.005(2)
N33 0.094(5) 0.146(7) 0.069(4) -0.009(4) -0.013(4) -0.040(5)
N34 0.110(7) 0.138(8) 0.129(7) 0.008(6) -0.026(5) -0.038(6)
N35 0.130(8) 0.240(12) 0.120(7) 0.004(8) 0.003(6) 0.010(8)
N36 0.269(16) 0.128(8) 0.178(11) 0.000(8) -0.086(11) -0.090(9)
N37 0.162(12) 0.130(11) 0.70(4) -0.014(16) 0.155(17) 0.005(9)
N39 0.229(12) 0.183(10) 0.114(7) -0.030(7) 0.029(7) -0.073(9)
Cu1 0.0543(4) 0.0520(4) 0.0427(4) -0.0047(3) -0.0039(3) -0.0056(3)
Cu2 0.0406(4) 0.0605(4) 0.0533(4) -0.0097(3) -0.0083(3) -0.0071(3)
Cu3 0.0509(4) 0.0591(4) 0.0458(4) -0.0032(3) -0.0005(3) -0.0103(3)
Cu4 0.0472(4) 0.0456(4) 0.0551(4) -0.0084(3) -0.0107(3) -0.0063(3)
Cu5 0.0589(4) 0.0452(4) 0.0585(4) -0.0095(3) -0.0099(3) -0.0088(3)
Cu6 0.0533(4) 0.0592(4) 0.0541(4) -0.0166(3) -0.0085(3) -0.0095(3)
Cu7 0.0456(4) 0.0511(4) 0.0527(4) -0.0073(3) -0.0030(3) -0.0046(3)
Cu8 0.0589(5) 0.0614(4) 0.0618(4) -0.0032(3) -0.0209(4) -0.0096(3)
P1 0.0562(11) 0.0881(13) 0.1042(14) -0.0345(11) -0.0294(10) -0.0006(9)
P2 0.0798(15) 0.0926(16) 0.125(2) -0.0002(13) -0.0228(13) 0.0006(12)
P3 0.0738(13) 0.0676(11) 0.0784(12) -0.0224(9) -0.0227(10) 0.0139(9)
P4 0.1064(17) 0.0627(12) 0.1040(16) -0.0176(11) 0.0175(13) -0.0090(12)
P5 0.0516(10) 0.0703(11) 0.0820(12) -0.0046(9) -0.0194(9) -0.0075(8)
P6 0.112(2) 0.0957(17) 0.127(2) -0.0057(15) -0.0262(16) 0.0299(15)
P7 0.0578(10) 0.0732(11) 0.0493(9) -0.0110(8) -0.0017(7) 0.0044(8)
P8 0.371(9) 0.166(5) 0.149(4) 0.035(4) 0.026(4) 0.090(6)
F1 0.087(3) 0.142(4) 0.112(3) -0.075(3) 0.002(2) -0.036(3)
F2 0.162(5) 0.112(3) 0.108(3) -0.038(3) -0.076(3) 0.006(3)
F3 0.059(2) 0.083(3) 0.176(4) 0.010(3) -0.042(3) -0.022(2)
F4 0.066(3) 0.076(3) 0.170(4) -0.004(3) -0.014(3) -0.011(2)
F5 0.053(2) 0.180(5) 0.108(3) -0.044(3) -0.013(2) 0.009(3)
F6 0.106(3) 0.103(3) 0.099(3) -0.028(2) -0.049(3) 0.036(3)
F7 0.231(7) 0.124(4) 0.161(5) -0.043(4) -0.082(5) 0.060(5)
F8 0.242(10) 0.145(6) 0.421(14) 0.010(7) -0.095(9) 0.090(7)
F9 0.146(6) 0.351(13) 0.278(10) -0.032(9) -0.002(6) -0.137(7)
F10 0.328(12) 0.473(15) 0.088(4) -0.025(6) -0.094(6) 0.172(11)
F11 0.121(4) 0.226(6) 0.132(4) -0.076(4) -0.023(4) 0.033(4)
F12 0.153(6) 0.195(7) 0.331(11) 0.028(7) -0.034(7) -0.078(5)
F13 0.100(3) 0.071(2) 0.087(3) -0.0261(19) -0.017(2) 0.012(2)
F14 0.101(3) 0.102(3) 0.090(3) -0.020(2) -0.043(2) 0.024(2)
F15 0.069(3) 0.159(4) 0.121(4) -0.040(3) -0.004(2) -0.009(3)
F16 0.136(4) 0.079(3) 0.129(4) -0.042(3) -0.054(3) 0.037(3)
F17 0.105(3) 0.089(3) 0.086(3) -0.023(2) -0.028(2) 0.012(2)
F18 0.093(3) 0.095(3) 0.115(3) -0.007(2) -0.026(3) -0.010(2)
F19 0.161(5) 0.118(3) 0.100(3) -0.048(3) -0.064(3) 0.054(3)
F20 0.082(4) 0.137(5) 0.406(11) -0.129(6) 0.033(5) -0.005(3)
F21 0.215(6) 0.152(5) 0.153(5) -0.106(4) 0.070(4) -0.076(4)
F22 0.362(10) 0.104(4) 0.099(3) -0.014(3) 0.021(5) -0.126(5)
F23 0.104(4) 0.087(3) 0.193(5) 0.029(3) -0.022(3) -0.031(3)
F24 0.122(4) 0.120(3) 0.077(3) -0.009(2) -0.029(3) 0.015(3)
F25 0.048(2) 0.098(3) 0.135(3) 0.005(2) 0.006(2) -0.007(2)
F26 0.080(3) 0.105(3) 0.078(2) -0.039(2) -0.014(2) 0.004(2)
F27 0.060(2) 0.081(3) 0.134(3) -0.028(2) -0.007(2) -0.0175(19)
F28 0.092(3) 0.156(4) 0.074(3) 0.002(3) -0.021(2) 0.026(3)
F29 0.112(3) 0.119(3) 0.103(3) -0.004(3) -0.056(3) -0.001(3)
F30 0.101(4) 0.066(3) 0.252(6) -0.004(3) -0.059(4) -0.020(2)
F31 0.219(7) 0.137(5) 0.261(8) -0.086(5) -0.134(6) 0.090(5)
F32 0.116(4) 0.075(3) 0.145(4) 0.007(3) -0.006(3) 0.007(2)
F33 0.131(5) 0.130(4) 0.188(5) -0.032(4) 0.006(4) -0.035(4)
F34 0.204(7) 0.219(7) 0.112(4) -0.028(4) -0.040(4) 0.099(5)
F35 0.186(5) 0.090(3) 0.129(4) 0.004(3) -0.047(4) 0.006(3)
F36 0.080(4) 0.205(6) 0.209(6) -0.011(5) -0.002(4) -0.001(4)
F37 0.119(3) 0.111(3) 0.067(2) -0.028(2) -0.029(2) 0.022(3)
F38 0.132(4) 0.126(4) 0.080(3) 0.004(2) -0.043(3) 0.024(3)
F39 0.075(3) 0.072(2) 0.130(3) -0.032(2) 0.022(2) -0.009(2)
F40 0.071(2) 0.109(3) 0.093(3) -0.037(2) 0.017(2) 0.011(2)
F41 0.116(3) 0.074(2) 0.088(3) -0.025(2) -0.006(2) -0.013(2)
F42 0.068(2) 0.101(3) 0.095(3) -0.029(2) 0.020(2) -0.008(2)
F43 0.371(9) 0.166(5) 0.149(4) 0.035(4) 0.026(4) 0.090(6)
F44 0.371(9) 0.166(5) 0.149(4) 0.035(4) 0.026(4) 0.090(6)
F45 0.371(9) 0.166(5) 0.149(4) 0.035(4) 0.026(4) 0.090(6)
F46 0.371(9) 0.166(5) 0.149(4) 0.035(4) 0.026(4) 0.090(6)
F48 0.371(9) 0.166(5) 0.149(4) 0.035(4) 0.026(4) 0.090(6)
F50 0.371(9) 0.166(5) 0.149(4) 0.035(4) 0.026(4) 0.090(6)
P9 0.394(15) 0.71(3) 0.354(15) -0.340(16) -0.028(12) -0.109(16)
F47 0.394(15) 0.71(3) 0.354(15) -0.340(16) -0.028(12) -0.109(16)
F49 0.394(15) 0.71(3) 0.354(15) -0.340(16) -0.028(12) -0.109(16)
F51 0.394(15) 0.71(3) 0.354(15) -0.340(16) -0.028(12) -0.109(16)
F52 0.394(15) 0.71(3) 0.354(15) -0.340(16) -0.028(12) -0.109(16)
F53 0.394(15) 0.71(3) 0.354(15) -0.340(16) -0.028(12) -0.109(16)
F54 0.394(15) 0.71(3) 0.354(15) -0.340(16) -0.028(12) -0.109(16)
O1 0.163(5) 0.149(6) 0.112(5) -0.006(4) -0.015(4) 0.001(5)
O2 0.228(14) 0.180(12) 0.225(14) 0.073(11) -0.088(12) -0.099(10)

loop_
_atom_type_symbol
_atom_type_description
_atom_type_scat_dispersion_real
_atom_type_scat_dispersion_imag
_atom_type_scat_source
C C 0.0033 0.0016 'International Tables Vol C Tables 4.2.6.8 and 6.1.1.4'
H H 0.0000 0.0000 'International Tables Vol C Tables 4.2.6.8 and 6.1.1.4'
N N 0.0061 0.0033 'International Tables Vol C Tables 4.2.6.8 and 6.1.1.4'
Cu Cu 0.3201 1.2651 'International Tables Vol C Tables 4.2.6.8 and 6.1.1.4'
P P 0.1023 0.0942 'International Tables Vol C Tables 4.2.6.8 and 6.1.1.4'
F F 0.0171 0.0103 'International Tables Vol C Tables 4.2.6.8 and 6.1.1.4'
O O 0.0106 0.0060 'International Tables Vol C Tables 4.2.6.8 and 6.1.1.4'

loop_
_geom_angle_atom_site_label_1
_geom_angle_atom_site_label_2
_geom_angle_atom_site_label_3
_geom_angle
N1 C1 C5 121.5(5)
N1 C1 C6 115.0(4)
C5 C1 C6 123.5(6)
N1 C2 C3 123.0(6)
N1 C2 H2 118.5
C3 C2 H2 118.5
C4 C3 C2 119.0(6)
C4 C3 H3 120.5
C2 C3 H3 120.5
C3 C4 C5 119.3(6)
C3 C4 H4 120.3
C5 C4 H4 120.3
C1 C5 C4 119.7(7)
C1 C5 H5 120.2
C4 C5 H5 120.2
N2 C6 C1 118.5(5)
N2 C6 H6 120.7
C1 C6 H6 120.7
C12 C7 C8 120.7(4)
C12 C7 N2 121.7(4)
C8 C7 N2 117.5(4)
C7 C8 C9 119.4(5)
C7 C8 H8 120.3
C9 C8 H8 120.3
C10 C9 C8 120.0(4)
C10 C9 N3 118.3(4)
C8 C9 N3 121.7(4)
C9 C10 C11 121.7(4)
C9 C10 H10 119.2
C11 C10 H10 119.2
C10 C11 C12 117.5(4)
C10 C11 C19 122.0(4)
C12 C11 C19 120.5(4)
C7 C12 C11 120.7(4)
C7 C12 H12 119.7
C11 C12 H12 119.7
N3 C13 C14 118.9(5)
N3 C13 H13 120.6
C14 C13 H13 120.6
N4 C14 C18 123.9(5)
N4 C14 C13 115.1(5)
C18 C14 C13 120.9(5)
N4 C15 C16 122.6(6)
N4 C15 H15 118.7
C16 C15 H15 118.7
C17 C16 C15 118.4(6)
C17 C16 H16 120.8
C15 C16 H16 120.8
C16 C17 C18 121.1(6)
C16 C17 H17 119.4
C18 C17 H17 119.4
C14 C18 C17 117.1(6)
C14 C18 H18 121.5
C17 C18 H18 121.5
C24 C19 C20 116.8(5)
C24 C19 C11 121.4(4)
C20 C19 C11 121.8(4)
C21 C20 C19 122.1(5)
C21 C20 H20 119.0
C19 C20 H20 119.0
C22 C21 C20 120.0(5)
C22 C21 H21 120.0
C20 C21 H21 120.0
C21 C22 C23 118.7(5)
C21 C22 C25 119.7(5)
C23 C22 C25 121.5(5)
C24 C23 C22 119.9(5)
C24 C23 H23 120.0
C22 C23 H23 120.0
C23 C24 C19 122.5(5)
C23 C24 H24 118.8
C19 C24 H24 118.8
C26 C25 C30 118.7(5)
C26 C25 C22 120.4(4)
C30 C25 C22 120.9(4)
C25 C26 C27 120.8(5)
C25 C26 H26 119.6
C27 C26 H26 119.6
C26 C27 C28 120.5(5)
C26 C27 N7 123.0(5)
C28 C27 N7 116.5(5)
C29 C28 C27 119.2(5)
C29 C28 H28 120.4
C27 C28 H28 120.4
C28 C29 C30 119.8(5)
C28 C29 N5 121.9(5)
C30 C29 N5 118.2(4)
C29 C30 C25 120.9(5)
C29 C30 H30 119.5
C25 C30 H30 119.5
N5 C31 C32 118.3(6)
N5 C31 H31 120.9
C32 C31 H31 120.9
N6 C32 C36 122.2(6)
N6 C32 C31 115.4(5)
C36 C32 C31 122.3(6)
N6 C33 C34 123.3(7)
N6 C33 H33 118.4
C34 C33 H33 118.4
C33 C34 C35 118.2(6)
C33 C34 H34 120.9
C35 C34 H34 120.9
C36 C35 C34 118.8(7)
C36 C35 H35 120.6
C34 C35 H35 120.6
C35 C36 C32 119.7(7)
C35 C36 H36 120.2
C32 C36 H36 120.2
N7 C37 C38 116.4(5)
N7 C37 H37 121.8
C38 C37 H37 121.8
N8 C38 C42 122.1(5)
N8 C38 C37 116.0(5)
C42 C38 C37 121.9(6)
N8 C39 C40 121.0(6)
N8 C39 H39 119.5
C40 C39 H39 119.5
C41 C40 C39 120.6(6)
C41 C40 H40 119.7
C39 C40 H40 119.7
C40 C41 C42 117.9(6)
C40 C41 H41 121.1
C42 C41 H41 121.1
C41 C42 C38 120.2(6)
C41 C42 H42 119.9
C38 C42 H42 119.9
N9 C43 C47 122.3(5)
N9 C43 C48 114.5(5)
C47 C43 C48 123.0(5)
N9 C44 C45 123.4(6)
N9 C44 H44 118.3
C45 C44 H44 118.3
C44 C45 C46 118.9(6)
C44 C45 H45 120.6
C46 C45 H45 120.6
C45 C46 C47 117.7(6)
C45 C46 H46 121.2
C47 C46 H46 121.2
C43 C47 C46 119.9(6)
C43 C47 H47 120.0
C46 C47 H47 120.0
N10 C48 C43 119.9(5)
N10 C48 H48 120.0
C43 C48 H48 120.0
N10 C49 C54 118.6(4)
N10 C49 C50 123.3(4)
C54 C49 C50 118.1(4)
C51 C50 C49 120.0(4)
C51 C50 H50 120.0
C49 C50 H50 120.0
C52 C51 C50 120.1(4)
C52 C51 N11 123.4(4)
C50 C51 N11 116.3(4)
C53 C52 C51 121.2(5)
C53 C52 H52 119.4
C51 C52 H52 119.4
C52 C53 C54 119.8(4)
C52 C53 C61 120.6(4)
C54 C53 C61 119.6(4)
C53 C54 C49 120.8(4)
C53 C54 H54 119.6
C49 C54 H54 119.6
N11 C55 C56 118.5(5)
N11 C55 H55 120.8
C56 C55 H55 120.8
C60 C56 N12 122.1(5)
C60 C56 C55 122.9(5)
N12 C56 C55 114.9(5)
N12 C57 C58 122.4(5)
N12 C57 H57 118.8
C58 C57 H57 118.8
C57 C58 C59 121.0(6)
C57 C58 H58 119.5
C59 C58 H58 119.5
C60 C59 C58 116.8(6)
C60 C59 H59 121.6
C58 C59 H59 121.6
C56 C60 C59 120.5(6)
C56 C60 H60 119.7
C59 C60 H60 119.7
C66 C61 C62 118.8(5)
C66 C61 C53 118.9(4)
C62 C61 C53 122.3(4)
C63 C62 C61 120.6(5)
C63 C62 H62 119.7
C61 C62 H62 119.7
C64 C63 C62 121.5(5)
C64 C63 H63 119.2
C62 C63 H63 119.2
C63 C64 C65 118.1(4)
C63 C64 C67 122.2(4)
C65 C64 C67 119.7(4)
C66 C65 C64 120.5(5)
C66 C65 H65 119.8
C64 C65 H65 119.8
C61 C66 C65 120.4(5)
C61 C66 H66 119.8
C65 C66 H66 119.8
C68 C67 C72 118.2(5)
C68 C67 C64 120.9(4)
C72 C67 C64 120.8(4)
C69 C68 C67 121.2(5)
C69 C68 H68 119.4
C67 C68 H68 119.4
C68 C69 C70 120.2(5)
C68 C69 N13 121.6(5)
C70 C69 N13 118.0(4)
C69 C70 C71 119.9(5)
C69 C70 H70 120.0
C71 C70 H70 120.0
C70 C71 C72 120.5(5)
C70 C71 N15 121.8(5)
C72 C71 N15 117.7(5)
C71 C72 C67 119.9(5)
C71 C72 H72 120.0
C67 C72 H72 120.0
N13 C73 C75 117.7(5)
N13 C73 H73 121.2
C75 C73 H73 121.2
N15 C74 C76 120.5(5)
N15 C74 H74 119.8
C76 C74 H74 119.8
N14 C75 C83 122.8(6)
N14 C75 C73 115.0(5)
C83 C75 C73 122.2(6)
N16 C76 C84 123.3(6)
N16 C76 C74 115.1(5)
C84 C76 C74 121.6(6)
N16 C77 C79 122.6(7)
N16 C77 H77 118.7
C79 C77 H77 118.7
N14 C78 C80 122.4(6)
N14 C78 H78 118.8
C80 C78 H78 118.8
C82 C79 C77 120.2(7)
C82 C79 H79 119.9
C77 C79 H79 119.9
C81 C80 C78 120.4(7)
C81 C80 H80 119.8
C78 C80 H80 119.8
C80 C81 C83 117.5(7)
C80 C81 H81 121.2
C83 C81 H81 121.2
C79 C82 C84 117.3(7)
C79 C82 H82 121.3
C84 C82 H82 121.3
C75 C83 C81 119.6(7)
C75 C83 H83 120.2
C81 C83 H83 120.2
C76 C84 C82 118.9(7)
C76 C84 H84 120.6
C82 C84 H84 120.6
N17 C85 C89 125.0(5)
N17 C85 C90 114.7(5)
C89 C85 C90 120.3(5)
N17 C86 C87 123.4(6)
N17 C86 H86 118.3
C87 C86 H86 118.3
C88 C87 C86 119.9(6)
C88 C87 H87 120.1
C86 C87 H87 120.1
C87 C88 C89 118.8(6)
C87 C88 H88 120.6
C89 C88 H88 120.6
C85 C89 C88 116.6(6)
C85 C89 H89 121.7
C88 C89 H89 121.7
N18 C90 C85 117.2(5)
N18 C90 H90 121.4
C85 C90 H90 121.4
C96 C91 N18 123.3(5)
C96 C91 C92 120.4(5)
N18 C91 C92 116.0(4)
C93 C92 C91 118.5(5)
C93 C92 H92 120.7
C91 C92 H92 120.7
C92 C93 C94 120.9(5)
C92 C93 N19 121.5(5)
C94 C93 N19 117.6(4)
C95 C94 C93 120.3(5)
C95 C94 H94 119.9
C93 C94 H94 119.9
C94 C95 C96 118.5(5)
C94 C95 C103 121.3(4)
C96 C95 C103 120.1(4)
C91 C96 C95 121.3(5)
C91 C96 H96 119.4
C95 C96 H96 119.4
N19 C97 C98 120.0(5)
N19 C97 H97 120.0
C98 C97 H97 120.0
N20 C98 C102 122.0(5)
N20 C98 C97 115.7(5)
C102 C98 C97 122.4(5)
N20 C99 C100 123.9(7)
N20 C99 H99 118.1
C100 C99 H99 118.1
C101 C100 C99 118.8(7)
C101 C100 H100 120.6
C99 C100 H100 120.6
C100 C101 C102 119.0(7)
C100 C101 H101 120.5
C102 C101 H101 120.5
C101 C102 C98 119.0(6)
C101 C102 H102 120.5
C98 C102 H102 120.5
C104 C103 C108 118.2(5)
C104 C103 C95 121.2(4)
C108 C103 C95 120.6(4)
C105 C104 C103 121.8(5)
C105 C104 H104 119.1
C103 C104 H104 119.1
C104 C105 C106 120.5(5)
C104 C105 H105 119.8
C106 C105 H105 119.8
C107 C106 C105 117.0(5)
C107 C106 C109 121.6(5)
C105 C106 C109 121.4(4)
C108 C107 C106 122.1(5)
C108 C107 H107 119.0
C106 C107 H107 119.0
C103 C108 C107 120.4(5)
C103 C108 H108 119.8
C107 C108 H108 119.8
C114 C109 C110 119.1(5)
C114 C109 C106 118.9(4)
C110 C109 C106 122.0(4)
C111 C110 C109 121.4(5)
C111 C110 H110 119.3
C109 C110 H110 119.3
C110 C111 C112 120.3(5)
C110 C111 N21 118.5(5)
C112 C111 N21 121.1(5)
C113 C112 C111 118.4(5)
C113 C112 H112 120.8
C111 C112 H112 120.8
C112 C113 C114 121.1(5)
C112 C113 N23 117.4(5)
C114 C113 N23 121.4(4)
C109 C114 C113 119.6(5)
C109 C114 H114 120.2
C113 C114 H114 120.2
N21 C115 C116 117.0(5)
N21 C115 H115 121.5
C116 C115 H115 121.5
N22 C116 C120 121.7(6)
N22 C116 C115 117.2(6)
C120 C116 C115 121.2(7)
C118 C117 N22 124.1(8)
C118 C117 H117 117.9
N22 C117 H117 117.9
C117 C118 C119 118.4(8)
C117 C118 H118 120.8
C119 C118 H118 120.8
C120 C119 C118 119.1(9)
C120 C119 H119 120.5
C118 C119 H119 120.5
C119 C120 C116 118.0(9)
C119 C120 H120 121.0
C116 C120 H120 121.0
N23 C121 C122 118.0(5)
N23 C121 H121 121.0
C122 C121 H121 121.0
N24 C122 C126 122.9(5)
N24 C122 C121 115.6(4)
C126 C122 C121 121.6(5)
N24 C123 C124 122.6(5)
N24 C123 H123 118.7
C124 C123 H123 118.7
C125 C124 C123 120.2(5)
C125 C124 H124 119.9
C123 C124 H124 119.9
C124 C125 C126 118.3(6)
C124 C125 H125 120.9
C126 C125 H125 120.9
C122 C126 C125 118.5(5)
C122 C126 H126 120.8
C125 C126 H126 120.8
N26 C127 C131 122.4(5)
N26 C127 C132 115.0(5)
C131 C127 C132 122.6(5)
N26 C128 C129 122.1(6)
N26 C128 H128 119.0
C129 C128 H128 119.0
C128 C129 C130 119.7(6)
C128 C129 H129 120.2
C130 C129 H129 120.2
C129 C130 C131 118.4(6)
C129 C130 H130 120.8
C131 C130 H130 120.8
C127 C131 C130 119.2(6)
C127 C131 H131 120.4
C130 C131 H131 120.4
N25 C132 C127 118.5(5)
N25 C132 H132 120.8
C127 C132 H132 120.8
C138 C133 C134 120.9(5)
C138 C133 N25 122.8(4)
C134 C133 N25 116.1(5)
C135 C134 C133 118.0(5)
C135 C134 H134 121.0
C133 C134 H134 121.0
C134 C135 C136 121.4(5)
C134 C135 N27 121.2(4)
C136 C135 N27 117.4(4)
C135 C136 C137 120.3(5)
C135 C136 H136 119.8
C137 C136 H136 119.8
C138 C137 C136 119.2(5)
C138 C137 C145 120.7(4)
C136 C137 C145 120.1(4)
C137 C138 C133 120.2(5)
C137 C138 H138 119.9
C133 C138 H138 119.9
N27 C139 C140 118.7(5)
N27 C139 H139 120.6
C140 C139 H139 120.6
N28 C140 C144 124.9(5)
N28 C140 C139 114.1(5)
C144 C140 C139 121.1(5)
N28 C141 C142 124.2(5)
N28 C141 H141 117.9
C142 C141 H141 117.9
C143 C142 C141 116.8(6)
C143 C142 H142 121.6
C141 C142 H142 121.6
C142 C143 C144 120.9(6)
C142 C143 H143 119.5
C144 C143 H143 119.5
C140 C144 C143 116.6(6)
C140 C144 H144 121.7
C143 C144 H144 121.7
C146 C145 C150 117.1(5)
C146 C145 C137 120.6(5)
C150 C145 C137 122.3(5)
C145 C146 C147 120.4(5)
C145 C146 H146 119.8
C147 C146 H146 119.8
C148 C147 C146 121.1(5)
C148 C147 H147 119.4
C146 C147 H147 119.4
C149 C148 C147 118.2(5)
C149 C148 C151 121.5(4)
C147 C148 C151 120.3(4)
C150 C149 C148 120.9(5)
C150 C149 H149 119.6
C148 C149 H149 119.6
C149 C150 C145 122.1(5)
C149 C150 H150 118.9
C145 C150 H150 118.9
C152 C151 C156 118.9(4)
C152 C151 C148 121.0(4)
C156 C151 C148 120.0(4)
C153 C152 C151 121.5(4)
C153 C152 H152 119.2
C151 C152 H152 119.2
C154 C153 C152 119.7(5)
C154 C153 N29 123.7(5)
C152 C153 N29 116.6(4)
C153 C154 C155 121.0(5)
C153 C154 H154 119.5
C155 C154 H154 119.5
C154 C155 C156 120.1(5)
C154 C155 N31 117.8(4)
C156 C155 N31 121.8(5)
C151 C156 C155 118.8(5)
C151 C156 H156 120.6
C155 C156 H156 120.6
N29 C157 C158 118.9(5)
N29 C157 H157 120.5
C158 C157 H157 120.5
N30 C158 C162 122.2(5)
N30 C158 C157 115.9(5)
C162 C158 C157 121.9(5)
N30 C159 C160 121.9(6)
N30 C159 H159 119.0
C160 C159 H159 119.0
C161 C160 C159 120.2(6)
C161 C160 H160 119.9
C159 C160 H160 119.9
C160 C161 C162 119.5(6)
C160 C161 H161 120.2
C162 C161 H161 120.2
C161 C162 C158 118.3(6)
C161 C162 H162 120.8
C158 C162 H162 120.8
N31 C163 C164 118.5(5)
N31 C163 H163 120.7
C164 C163 H163 120.7
N32 C164 C168 123.8(5)
N32 C164 C163 114.7(5)
C168 C164 C163 121.5(6)
N32 C165 C166 121.8(7)
N32 C165 H165 119.1
C166 C165 H165 119.1
C167 C166 C165 118.9(6)
C167 C166 H166 120.5
C165 C166 H166 120.5
C166 C167 C168 118.7(7)
C166 C167 H167 120.7
C168 C167 H167 120.7
C164 C168 C167 118.6(7)
C164 C168 H168 120.7
C167 C168 H168 120.7
N33 C169 C170 178.1(8)
C169 C170 H17A 109.5
C169 C170 H17B 109.5
H17A C170 H17B 109.5
C169 C170 H17C 109.5
H17A C170 H17C 109.5
H17B C170 H17C 109.5
N34 C171 C172 177.4(9)
C171 C172 H17D 109.5
C171 C172 H17E 109.5
H17D C172 H17E 109.5
C171 C172 H17F 109.5
H17D C172 H17F 109.5
H17E C172 H17F 109.5
N35 C173 C174 179.3(13)
C173 C174 H17G 109.5
C173 C174 H17H 109.5
H17G C174 H17H 109.5
C173 C174 H17I 109.5
H17G C174 H17I 109.5
H17H C174 H17I 109.5
N36 C175 C176 173.8(18)
C175 C176 H17J 109.5
C175 C176 H17K 109.5
H17J C176 H17K 109.5
C175 C176 H17L 109.5
H17J C176 H17L 109.5
H17K C176 H17L 109.5
O1 C177 C178 108.7(9)
O1 C177 H17M 110.0
C178 C177 H17M 110.0
O1 C177 H17N 110.0
C178 C177 H17N 110.0
H17M C177 H17N 108.3
C177 C178 H17O 109.5
C177 C178 H17P 109.5
H17O C178 H17P 109.5
C177 C178 H17Q 109.5
H17O C178 H17Q 109.5
H17P C178 H17Q 109.5
O1 C179 C180 115.1(11)
O1 C179 H17R 108.5
C180 C179 H17R 108.5
O1 C179 H17S 108.5
C180 C179 H17S 108.5
H17R C179 H17S 107.5
C179 C180 H18A 109.5
C179 C180 H18B 109.5
H18A C180 H18B 109.5
C179 C180 H18C 109.5
H18A C180 H18C 109.5
H18B C180 H18C 109.5
C182 C181 H18D 109.5
C182 C181 H18E 109.5
H18D C181 H18E 109.5
C182 C181 H18F 109.5
H18D C181 H18F 109.5
H18E C181 H18F 109.5
O2 C182 C181 97.0(11)
O2 C182 H18G 112.4
C181 C182 H18G 112.4
O2 C182 H18H 112.4
C181 C182 H18H 112.4
H18G C182 H18H 109.9
O2 C183 C184 102.6(6)
O2 C183 H18I 111.2
C184 C183 H18I 111.2
O2 C183 H18J 111.2
C184 C183 H18J 111.2
H18I C183 H18J 109.2
C183 C184 H18K 110.2
C183 C184 H18L 107.4
H18K C184 H18L 109.5
C183 C184 H18M 110.8
H18K C184 H18M 109.5
H18L C184 H18M 109.5
O3 C185 C191 100.4(5)
O3 C185 H18N 111.7
C191 C185 H18N 111.7
O3 C185 H18O 111.7
C191 C185 H18O 111.7
H18N C185 H18O 109.5
C186 O3 C185 96.0(6)
O3 C186 C192 101.5(6)
O3 C186 H18P 111.5
C192 C186 H18P 111.5
O3 C186 H18Q 111.5
C192 C186 H18Q 111.5
H18P C186 H18Q 109.3
C185 C191 H19A 107.4
C185 C191 H19B 109.6
H19A C191 H19B 109.5
C185 C191 H19C 111.4
H19A C191 H19C 109.5
H19B C191 H19C 109.5
C186 C192 H19D 109.4
C186 C192 H19E 109.2
H19D C192 H19E 109.5
C186 C192 H19F 109.8
H19D C192 H19F 109.5
H19E C192 H19F 109.5
N37 C187 C188 178(2)
C187 C188 H18R 109.5
C187 C188 H18S 109.5
H18R C188 H18S 109.5
C187 C188 H18T 109.5
H18R C188 H18T 109.5
H18S C188 H18T 109.5
N38 C189 C190 143(2)
C189 C190 H19J 109.5
C189 C190 H19K 109.5
H19J C190 H19K 109.5
C189 C190 H19L 109.5
H19J C190 H19L 109.5
H19K C190 H19L 109.5
N39 C194 C193 161.9(17)
C194 C193 H19M 109.5
C194 C193 H19N 109.5
H19M C193 H19N 109.5
C194 C193 H19O 109.5
H19M C193 H19O 109.5
H19N C193 H19O 109.5
N40 C199 C200 165(4)
C199 C200 H20A 111.3
C199 C200 H20B 109.2
H20A C200 H20B 109.5
C199 C200 H20C 107.9
H20A C200 H20C 109.5
H20B C200 H20C 109.5
N41 C197 C198 170(2)
C197 C198 H19G 109.5
C197 C198 H19H 109.5
H19G C198 H19H 109.5
C197 C198 H19I 109.5
H19G C198 H19I 109.5
H19H C198 H19I 109.5
C2 N1 C1 117.5(5)
C2 N1 Cu1 129.4(4)
C1 N1 Cu1 113.1(3)
C6 N2 C7 121.8(4)
C6 N2 Cu1 111.7(4)
C7 N2 Cu1 126.0(3)
C13 N3 C9 119.8(4)
C13 N3 Cu2 111.2(3)
C9 N3 Cu2 128.9(3)
C14 N4 C15 116.8(5)
C14 N4 Cu2 113.4(3)
C15 N4 Cu2 129.7(4)
C31 N5 C29 120.3(5)
C31 N5 Cu5 112.8(4)
C29 N5 Cu5 126.8(4)
C32 N6 C33 117.7(5)
C32 N6 Cu5 112.6(4)
C33 N6 Cu5 129.3(4)
C37 N7 C27 121.0(5)
C37 N7 Cu6 113.6(3)
C27 N7 Cu6 125.0(3)
C38 N8 C39 118.2(5)
C38 N8 Cu6 113.2(3)
C39 N8 Cu6 128.5(4)
C44 N9 C43 117.6(5)
C44 N9 Cu1 129.8(4)
C43 N9 Cu1 112.6(3)
C48 N10 C49 120.2(4)
C48 N10 Cu1 111.0(3)
C49 N10 Cu1 128.9(3)
C55 N11 C51 121.8(4)
C55 N11 Cu4 111.4(3)
C51 N11 Cu4 126.4(3)
C57 N12 C56 117.1(5)
C57 N12 Cu4 130.2(4)
C56 N12 Cu4 112.6(3)
C73 N13 C69 121.6(4)
C73 N13 Cu5 112.4(4)
C69 N13 Cu5 125.8(3)
C78 N14 C75 117.3(5)
C78 N14 Cu5 130.1(4)
C75 N14 Cu5 112.5(4)
C74 N15 C71 120.6(5)
C74 N15 Cu8 111.0(4)
C71 N15 Cu8 128.2(3)
C76 N16 C77 117.7(6)
C76 N16 Cu8 112.0(4)
C77 N16 Cu8 130.1(5)
C86 N17 C85 116.3(5)
C86 N17 Cu2 130.4(4)
C85 N17 Cu2 113.2(3)
C90 N18 C91 119.6(4)
C90 N18 Cu2 113.2(3)
C91 N18 Cu2 126.8(3)
C97 N19 C93 120.6(4)
C97 N19 Cu3 110.9(4)
C93 N19 Cu3 128.5(3)
C99 N20 C98 117.4(5)
C99 N20 Cu3 130.5(5)
C98 N20 Cu3 112.1(4)
C115 N21 C111 119.7(5)
C115 N21 Cu6 111.6(4)
C111 N21 Cu6 128.4(4)
C117 N22 C116 118.6(6)
C117 N22 Cu6 129.8(5)
C116 N22 Cu6 111.6(4)
C121 N23 C113 120.5(4)
C121 N23 Cu7 112.4(3)
C113 N23 Cu7 126.4(3)
C123 N24 C122 117.6(5)
C123 N24 Cu7 129.5(4)
C122 N24 Cu7 112.9(3)
C132 N25 C133 122.4(4)
C132 N25 Cu3 112.3(3)
C133 N25 Cu3 125.2(3)
C127 N26 C128 118.1(5)
C127 N26 Cu3 113.3(3)
C128 N26 Cu3 128.6(4)
C139 N27 C135 119.9(4)
C139 N27 Cu4 111.7(4)
C135 N27 Cu4 128.4(3)
C140 N28 C141 116.5(5)
C140 N28 Cu4 113.8(3)
C141 N28 Cu4 129.3(4)
C157 N29 C153 119.8(4)
C157 N29 Cu7 110.6(4)
C153 N29 Cu7 129.5(3)
C158 N30 C159 117.8(5)
C158 N30 Cu7 112.9(4)
C159 N30 Cu7 129.3(4)
C163 N31 C155 122.2(5)
C163 N31 Cu8 111.9(4)
C155 N31 Cu8 125.9(3)
C164 N32 C165 118.1(5)
C164 N32 Cu8 113.8(3)
C165 N32 Cu8 128.1(5)
N1 Cu1 N9 134.24(17)
N1 Cu1 N10 130.92(17)
N9 Cu1 N10 81.93(17)
N1 Cu1 N2 81.67(18)
N9 Cu1 N2 120.33(17)
N10 Cu1 N2 110.14(16)
N17 Cu2 N4 133.51(18)
N17 Cu2 N18 81.62(17)
N4 Cu2 N18 121.03(17)
N17 Cu2 N3 131.72(17)
N4 Cu2 N3 81.32(17)
N18 Cu2 N3 110.50(16)
N26 Cu3 N20 129.25(18)
N26 Cu3 N25 80.80(18)
N20 Cu3 N25 122.05(19)
N26 Cu3 N19 135.34(17)
N20 Cu3 N19 81.27(18)
N25 Cu3 N19 112.35(16)
N12 Cu4 N28 134.87(17)
N12 Cu4 N11 82.30(17)
N28 Cu4 N11 117.96(17)
N12 Cu4 N27 132.58(17)
N28 Cu4 N27 81.52(17)
N11 Cu4 N27 108.85(16)
N14 Cu5 N6 136.13(19)
N14 Cu5 N13 82.02(18)
N6 Cu5 N13 115.89(18)
N14 Cu5 N5 132.53(19)
N6 Cu5 N5 80.68(19)
N13 Cu5 N5 110.86(17)
N8 Cu6 N22 126.6(2)
N8 Cu6 N21 133.04(19)
N22 Cu6 N21 81.8(2)
N8 Cu6 N7 80.75(18)
N22 Cu6 N7 128.7(2)
N21 Cu6 N7 111.76(17)
N30 Cu7 N24 137.04(18)
N30 Cu7 N23 123.33(17)
N24 Cu7 N23 81.04(17)
N30 Cu7 N29 81.33(18)
N24 Cu7 N29 128.79(17)
N23 Cu7 N29 106.70(16)
N32 Cu8 N16 132.5(2)
N32 Cu8 N31 80.86(18)
N16 Cu8 N31 118.74(18)
N32 Cu8 N15 134.98(19)
N16 Cu8 N15 81.3(2)
N31 Cu8 N15 110.83(16)
F5 P1 F4 90.7(3)
F5 P1 F2 90.1(3)
F4 P1 F2 91.5(3)
F5 P1 F6 90.5(3)
F4 P1 F6 178.6(3)
F2 P1 F6 89.1(2)
F5 P1 F1 90.1(2)
F4 P1 F1 91.4(3)
F2 P1 F1 177.1(3)
F6 P1 F1 87.9(2)
F5 P1 F3 178.7(3)
F4 P1 F3 89.5(2)
F2 P1 F3 91.1(3)
F6 P1 F3 89.3(2)
F1 P1 F3 88.6(2)
F10 P2 F8 91.3(6)
F10 P2 F9 94.3(6)
F8 P2 F9 83.6(6)
F10 P2 F7 89.6(4)
F8 P2 F7 176.6(5)
F9 P2 F7 99.6(5)
F10 P2 F12 94.9(6)
F8 P2 F12 94.0(5)
F9 P2 F12 170.5(6)
F7 P2 F12 82.6(4)
F10 P2 F11 176.7(4)
F8 P2 F11 91.8(5)
F9 P2 F11 86.8(4)
F7 P2 F11 87.2(3)
F12 P2 F11 84.1(4)
F15 P3 F14 89.9(3)
F15 P3 F16 91.7(3)
F14 P3 F16 90.1(2)
F15 P3 F18 179.0(3)
F14 P3 F18 90.5(2)
F16 P3 F18 89.3(3)
F15 P3 F17 90.7(3)
F14 P3 F17 178.6(2)
F16 P3 F17 91.1(2)
F18 P3 F17 88.9(2)
F15 P3 F13 90.3(3)
F14 P3 F13 89.3(2)
F16 P3 F13 178.0(3)
F18 P3 F13 88.8(2)
F17 P3 F13 89.4(2)
F21 P4 F19 88.9(3)
F21 P4 F22 90.7(3)
F19 P4 F22 91.9(4)
F21 P4 F23 90.9(3)
F19 P4 F23 90.4(3)
F22 P4 F23 177.3(4)
F21 P4 F20 92.0(4)
F19 P4 F20 176.4(4)
F22 P4 F20 91.5(4)
F23 P4 F20 86.2(3)
F21 P4 F24 179.6(3)
F19 P4 F24 91.1(2)
F22 P4 F24 88.9(3)
F23 P4 F24 89.5(3)
F20 P4 F24 88.0(4)
F29 P5 F30 92.5(3)
F29 P5 F26 92.0(2)
F30 P5 F26 90.0(3)
F29 P5 F28 179.2(3)
F30 P5 F28 88.3(3)
F26 P5 F28 88.0(2)
F29 P5 F27 89.4(2)
F30 P5 F27 178.1(3)
F26 P5 F27 90.2(2)
F28 P5 F27 89.8(3)
F29 P5 F25 89.6(2)
F30 P5 F25 92.0(3)
F26 P5 F25 177.3(2)
F28 P5 F25 90.3(2)
F27 P5 F25 87.7(2)
F36 P6 F31 91.5(4)
F36 P6 F33 176.1(4)
F31 P6 F33 87.9(4)
F36 P6 F34 89.7(4)
F31 P6 F34 93.4(4)
F33 P6 F34 94.2(4)
F36 P6 F32 90.4(4)
F31 P6 F32 175.0(4)
F33 P6 F32 89.8(3)
F34 P6 F32 91.2(3)
F36 P6 F35 88.0(4)
F31 P6 F35 88.9(3)
F33 P6 F35 88.1(3)
F34 P6 F35 176.8(4)
F32 P6 F35 86.6(3)
F38 P7 F41 89.5(2)
F38 P7 F39 90.7(3)
F41 P7 F39 179.6(3)
F38 P7 F40 91.5(2)
F41 P7 F40 89.3(2)
F39 P7 F40 91.1(2)
F38 P7 F37 178.3(3)
F41 P7 F37 89.0(2)
F39 P7 F37 90.8(2)
F40 P7 F37 89.1(2)
F38 P7 F42 90.1(2)
F41 P7 F42 90.9(2)
F39 P7 F42 88.7(2)
F40 P7 F42 178.5(2)
F37 P7 F42 89.3(2)
F50 P8 F44 90.7(5)
F50 P8 F46 89.9(6)
F44 P8 F46 75.8(10)
F50 P8 F45 90.0(6)
F44 P8 F45 103.1(12)
F46 P8 F45 178.9(10)
F50 P8 F48 178.8(5)
F44 P8 F48 90.5(6)
F46 P8 F48 90.6(6)
F45 P8 F48 89.5(6)
F50 P8 F43 89.4(6)
F44 P8 F43 180.0(16)
F46 P8 F43 104.1(12)
F45 P8 F43 77.0(10)
F48 P8 F43 89.5(5)
F53 P9 F47 89.8
F53 P9 F51 91.1
F47 P9 F51 90.5
F53 P9 F54 91.3
F47 P9 F54 178.86(5)
F51 P9 F54 89.5
F53 P9 F52 90.5
F47 P9 F52 89.7
F51 P9 F52 178.47(6)
F54 P9 F52 90.3
F53 P9 F49 179.53(7)
F47 P9 F49 89.8
F51 P9 F49 89.2
F54 P9 F49 89.0
F52 P9 F49 89.2
C177 O1 C179 115.9(9)
C182 O2 C183 101.2(12)

loop_
_geom_bond_atom_site_label_1
_geom_bond_atom_site_label_2
_geom_bond_distance
_geom_bond_site_symmetry_2
C1 N1 1.356(7) .
C1 C5 1.373(7) .
C1 C6 1.464(7) .
C2 N1 1.336(7) .
C2 C3 1.383(8) .
C2 H2 0.9500 .
C3 C4 1.347(9) .
C3 H3 0.9500 .
C4 C5 1.375(9) .
C4 H4 0.9500 .
C5 H5 0.9500 .
C6 N2 1.272(6) .
C6 H6 0.9500 .
C7 C12 1.385(7) .
C7 C8 1.388(7) .
C7 N2 1.412(6) .
C8 C9 1.390(7) .
C8 H8 0.9500 .
C9 C10 1.388(7) .
C9 N3 1.431(6) .
C10 C11 1.394(7) .
C10 H10 0.9500 .
C11 C12 1.414(6) .
C11 C19 1.476(7) .
C12 H12 0.9500 .
C13 N3 1.285(6) .
C13 C14 1.467(7) .
C13 H13 0.9500 .
C14 N4 1.331(7) .
C14 C18 1.360(8) .
C15 N4 1.354(7) .
C15 C16 1.408(9) .
C15 H15 0.9500 .
C16 C17 1.294(9) .
C16 H16 0.9500 .
C17 C18 1.424(8) .
C17 H17 0.9500 .
C18 H18 0.9500 .
C19 C24 1.383(7) .
C19 C20 1.386(7) .
C20 C21 1.384(7) .
C20 H20 0.9500 .
C21 C22 1.381(7) .
C21 H21 0.9500 .
C22 C23 1.398(7) .
C22 C25 1.516(7) .
C23 C24 1.370(7) .
C23 H23 0.9500 .
C24 H24 0.9500 .
C25 C26 1.369(7) .
C25 C30 1.390(7) .
C26 C27 1.383(7) .
C26 H26 0.9500 .
C27 C28 1.387(7) .
C27 N7 1.450(6) .
C28 C29 1.377(7) .
C28 H28 0.9500 .
C29 C30 1.387(7) .
C29 N5 1.419(6) .
C30 H30 0.9500 .
C31 N5 1.260(7) .
C31 C32 1.466(8) .
C31 H31 0.9500 .
C32 N6 1.348(7) .
C32 C36 1.383(8) .
C33 N6 1.349(7) .
C33 C34 1.371(9) .
C33 H33 0.9500 .
C34 C35 1.409(10) .
C34 H34 0.9500 .
C35 C36 1.365(9) .
C35 H35 0.9500 .
C36 H36 0.9500 .
C37 N7 1.275(6) .
C37 C38 1.457(7) .
C37 H37 0.9500 .
C38 N8 1.342(7) .
C38 C42 1.387(8) .
C39 N8 1.343(7) .
C39 C40 1.406(9) .
C39 H39 0.9500 .
C40 C41 1.356(10) .
C40 H40 0.9500 .
C41 C42 1.370(9) .
C41 H41 0.9500 .
C42 H42 0.9500 .
C43 N9 1.361(7) .
C43 C47 1.364(7) .
C43 C48 1.450(7) .
C44 N9 1.337(7) .
C44 C45 1.381(8) .
C44 H44 0.9500 .
C45 C46 1.394(10) .
C45 H45 0.9500 .
C46 C47 1.400(9) .
C46 H46 0.9500 .
C47 H47 0.9500 .
C48 N10 1.278(6) .
C48 H48 0.9500 .
C49 N10 1.404(6) .
C49 C54 1.409(7) .
C49 C50 1.422(7) .
C50 C51 1.397(7) .
C50 H50 0.9500 .
C51 C52 1.385(6) .
C51 N11 1.403(6) .
C52 C53 1.370(6) .
C52 H52 0.9500 .
C53 C54 1.400(7) .
C53 C61 1.499(7) .
C54 H54 0.9500 .
C55 N11 1.286(6) .
C55 C56 1.472(7) .
C55 H55 0.9500 .
C56 C60 1.364(7) .
C56 N12 1.366(6) .
C57 N12 1.330(6) .
C57 C58 1.368(8) .
C57 H57 0.9500 .
C58 C59 1.373(8) .
C58 H58 0.9500 .
C59 C60 1.373(8) .
C59 H59 0.9500 .
C60 H60 0.9500 .
C61 C66 1.372(7) .
C61 C62 1.394(6) .
C62 C63 1.379(7) .
C62 H62 0.9500 .
C63 C64 1.369(7) .
C63 H63 0.9500 .
C64 C65 1.405(6) .
C64 C67 1.489(7) .
C65 C66 1.400(6) .
C65 H65 0.9500 .
C66 H66 0.9500 .
C67 C68 1.393(7) .
C67 C72 1.424(7) .
C68 C69 1.383(7) .
C68 H68 0.9500 .
C69 C70 1.387(7) .
C69 N13 1.425(6) .
C70 C71 1.387(7) .
C70 H70 0.9500 .
C71 C72 1.388(7) .
C71 N15 1.420(6) .
C72 H72 0.9500 .
C73 N13 1.254(7) .
C73 C75 1.483(8) .
C73 H73 0.9500 .
C74 N15 1.259(6) .
C74 C76 1.445(8) .
C74 H74 0.9500 .
C75 N14 1.360(7) .
C75 C83 1.375(9) .
C76 N16 1.347(7) .
C76 C84 1.389(8) .
C77 N16 1.347(8) .
C77 C79 1.397(10) .
C77 H77 0.9500 .
C78 N14 1.324(7) .
C78 C80 1.409(10) .
C78 H78 0.9500 .
C79 C82 1.380(10) .
C79 H79 0.9500 .
C80 C81 1.355(10) .
C80 H80 0.9500 .
C81 C83 1.398(10) .
C81 H81 0.9500 .
C82 C84 1.420(9) .
C82 H82 0.9500 .
C83 H83 0.9500 .
C84 H84 0.9500 .
C85 N17 1.360(7) .
C85 C89 1.370(8) .
C85 C90 1.479(7) .
C86 N17 1.349(6) .
C86 C87 1.381(8) .
C86 H86 0.9500 .
C87 C88 1.360(9) .
C87 H87 0.9500 .
C88 C89 1.443(8) .
C88 H88 0.9500 .
C89 H89 0.9500 .
C90 N18 1.290(7) .
C90 H90 0.9500 .
C91 C96 1.383(7) .
C91 N18 1.417(6) .
C91 C92 1.419(7) .
C92 C93 1.369(7) .
C92 H92 0.9500 .
C93 C94 1.425(7) .
C93 N19 1.434(6) .
C94 C95 1.386(7) .
C94 H94 0.9500 .
C95 C96 1.399(7) .
C95 C103 1.475(7) .
C96 H96 0.9500 .
C97 N19 1.266(6) .
C97 C98 1.419(7) .
C97 H97 0.9500 .
C98 N20 1.347(7) .
C98 C102 1.412(8) .
C99 N20 1.330(8) .
C99 C100 1.405(9) .
C99 H99 0.9500 .
C100 C101 1.356(10) .
C100 H100 0.9500 .
C101 C102 1.391(9) .
C101 H101 0.9500 .
C102 H102 0.9500 .
C103 C104 1.386(7) .
C103 C108 1.387(7) .
C104 C105 1.379(7) .
C104 H104 0.9500 .
C105 C106 1.412(7) .
C105 H105 0.9500 .
C106 C107 1.391(7) .
C106 C109 1.479(7) .
C107 C108 1.387(7) .
C107 H107 0.9500 .
C108 H108 0.9500 .
C109 C114 1.375(7) .
C109 C110 1.396(7) .
C110 C111 1.362(7) .
C110 H110 0.9500 .
C111 C112 1.411(7) .
C111 N21 1.444(6) .
C112 C113 1.376(7) .
C112 H112 0.9500 .
C113 C114 1.411(7) .
C113 N23 1.435(6) .
C114 H114 0.9500 .
C115 N21 1.294(7) .
C115 C116 1.444(8) .
C115 H115 0.9500 .
C116 N22 1.337(8) .
C116 C120 1.403(10) .
C117 C118 1.331(11) .
C117 N22 1.332(8) .
C117 H117 0.9500 .
C118 C119 1.410(13) .
C118 H118 0.9500 .
C119 C120 1.376(12) .
C119 H119 0.9500 .
C120 H120 0.9500 .
C121 N23 1.281(6) .
C121 C122 1.461(7) .
C121 H121 0.9500 .
C122 N24 1.353(6) .
C122 C126 1.359(7) .
C123 N24 1.339(6) .
C123 C124 1.371(8) .
C123 H123 0.9500 .
C124 C125 1.349(8) .
C124 H124 0.9500 .
C125 C126 1.418(8) .
C125 H125 0.9500 .
C126 H126 0.9500 .
C127 N26 1.340(7) .
C127 C131 1.383(7) .
C127 C132 1.437(7) .
C128 N26 1.371(7) .
C128 C129 1.378(8) .
C128 H128 0.9500 .
C129 C130 1.378(9) .
C129 H129 0.9500 .
C130 C131 1.403(8) .
C130 H130 0.9500 .
C131 H131 0.9500 .
C132 N25 1.275(6) .
C132 H132 0.9500 .
C133 C138 1.387(7) .
C133 C134 1.414(7) .
C133 N25 1.426(6) .
C134 C135 1.377(7) .
C134 H134 0.9500 .
C135 C136 1.388(7) .
C135 N27 1.425(6) .
C136 C137 1.397(7) .
C136 H136 0.9500 .
C137 C138 1.386(6) .
C137 C145 1.476(7) .
C138 H138 0.9500 .
C139 N27 1.281(6) .
C139 C140 1.491(7) .
C139 H139 0.9500 .
C140 N28 1.345(6) .
C140 C144 1.374(7) .
C141 N28 1.350(7) .
C141 C142 1.395(8) .
C141 H141 0.9500 .
C142 C143 1.379(9) .
C142 H142 0.9500 .
C143 C144 1.409(8) .
C143 H143 0.9500 .
C144 H144 0.9500 .
C145 C146 1.395(7) .
C145 C150 1.401(7) .
C146 C147 1.398(7) .
C146 H146 0.9500 .
C147 C148 1.390(7) .
C147 H147 0.9500 .
C148 C149 1.380(7) .
C148 C151 1.484(7) .
C149 C150 1.370(7) .
C149 H149 0.9500 .
C150 H150 0.9500 .
C151 C152 1.405(7) .
C151 C156 1.406(6) .
C152 C153 1.395(7) .
C152 H152 0.9500 .
C153 C154 1.350(7) .
C153 N29 1.414(6) .
C154 C155 1.408(7) .
C154 H154 0.9500 .
C155 C156 1.415(7) .
C155 N31 1.418(6) .
C156 H156 0.9500 .
C157 N29 1.283(6) .
C157 C158 1.451(7) .
C157 H157 0.9500 .
C158 N30 1.327(7) .
C158 C162 1.415(8) .
C159 N30 1.355(7) .
C159 C160 1.390(8) .
C159 H159 0.9500 .
C160 C161 1.334(9) .
C160 H160 0.9500 .
C161 C162 1.379(9) .
C161 H161 0.9500 .
C162 H162 0.9500 .
C163 N31 1.260(6) .
C163 C164 1.468(7) .
C163 H163 0.9500 .
C164 N32 1.323(7) .
C164 C168 1.369(8) .
C165 N32 1.347(7) .
C165 C166 1.393(9) .
C165 H165 0.9500 .
C166 C167 1.380(10) .
C166 H166 0.9500 .
C167 C168 1.386(9) .
C167 H167 0.9500 .
C168 H168 0.9500 .
C169 N33 1.187(9) .
C169 C170 1.314(10) .
C170 H17A 0.9800 .
C170 H17B 0.9800 .
C170 H17C 0.9800 .
C171 N34 1.163(11) .
C171 C172 1.475(12) .
C172 H17D 0.9800 .
C172 H17E 0.9800 .
C172 H17F 0.9800 .
C173 N35 1.108(12) .
C173 C174 1.510(13) .
C174 H17G 0.9800 .
C174 H17H 0.9800 .
C174 H17I 0.9800 .
C175 N36 1.120(16) .
C175 C176 1.400(16) .
C176 H17J 0.9800 .
C176 H17K 0.9800 .
C176 H17L 0.9800 .
C177 O1 1.363(11) .
C177 C178 1.488(14) .
C177 H17M 0.9900 .
C177 H17N 0.9900 .
C178 H17O 0.9800 .
C178 H17P 0.9800 .
C178 H17Q 0.9800 .
C179 O1 1.423(13) .
C179 C180 1.428(15) .
C179 H17R 0.9900 .
C179 H17S 0.9900 .
C180 H18A 0.9800 .
C180 H18B 0.9800 .
C180 H18C 0.9800 .
C181 C182 1.479(18) .
C181 H18D 0.9800 .
C181 H18E 0.9800 .
C181 H18F 0.9800 .
C182 O2 1.419(19) .
C182 H18G 0.9900 .
C182 H18H 0.9900 .
C183 O2 1.4796(11) .
C183 C184 1.5398(12) .
C183 H18I 0.9900 .
C183 H18J 0.9900 .
C184 H18K 0.9800 .
C184 H18L 0.9800 .
C184 H18M 0.9800 .
C185 O3 1.4798(12) .
C185 C191 1.5403(11) .
C185 H18N 0.9900 .
C185 H18O 0.9900 .
O3 C186 1.4797(11) .
C186 C192 1.5398(12) .
C186 H18P 0.9900 .
C186 H18Q 0.9900 .
C191 H19A 0.9800 .
C191 H19B 0.9800 .
C191 H19C 0.9800 .
C192 H19D 0.9800 .
C192 H19E 0.9800 .
C192 H19F 0.9800 .
C187 N37 1.088(15) .
C187 C188 1.353(15) .
C188 H18R 0.9800 .
C188 H18S 0.9800 .
C188 H18T 0.9800 .
C189 N38 1.08(2) .
C189 C190 1.76(3) .
C190 H19J 0.9800 .
C190 H19K 0.9800 .
C190 H19L 0.9800 .
C194 N39 1.139(12) .
C194 C193 1.391(16) .
C193 H19M 0.9800 .
C193 H19N 0.9800 .
C193 H19O 0.9800 .
N40 C199 0.93(3) .
C199 C200 1.38(4) .
C200 H20A 0.9800 .
C200 H20B 0.9800 .
C200 H20C 0.9800 .
O6W O13W 1.30(3) 1_455
O7W O11W 1.41(2) 1_565
O11W O7W 1.41(2) 1_545
O13W O6W 1.30(3) 1_655
C197 N41 1.039(19) .
C197 C198 1.49(3) .
C198 H19G 0.9800 .
C198 H19H 0.9800 .
C198 H19I 0.9800 .
N1 Cu1 1.982(4) .
N2 Cu1 2.065(4) .
N3 Cu2 2.065(4) .
N4 Cu2 2.007(4) .
N5 Cu5 2.068(5) .
N6 Cu5 2.017(5) .
N7 Cu6 2.045(4) .
N8 Cu6 1.988(5) .
N9 Cu1 1.997(4) .
N10 Cu1 2.054(4) .
N11 Cu4 2.060(4) .
N12 Cu4 1.988(4) .
N13 Cu5 2.056(4) .
N14 Cu5 1.970(5) .
N15 Cu8 2.061(4) .
N16 Cu8 2.019(5) .
N17 Cu2 1.998(4) .
N18 Cu2 2.038(4) .
N19 Cu3 2.056(4) .
N20 Cu3 1.995(5) .
N21 Cu6 2.042(4) .
N22 Cu6 1.998(5) .
N23 Cu7 2.066(4) .
N24 Cu7 2.010(4) .
N25 Cu3 2.040(4) .
N26 Cu3 1.990(4) .
N27 Cu4 2.067(4) .
N28 Cu4 2.005(4) .
N29 Cu7 2.070(4) .
N30 Cu7 1.999(4) .
N31 Cu8 2.058(4) .
N32 Cu8 1.988(5) .
P1 F5 1.575(4) .
P1 F4 1.581(4) .
P1 F2 1.589(4) .
P1 F6 1.597(4) .
P1 F1 1.598(4) .
P1 F3 1.602(4) .
P2 F10 1.512(7) .
P2 F8 1.512(7) .
P2 F9 1.530(7) .
P2 F7 1.548(5) .
P2 F12 1.568(7) .
P2 F11 1.602(6) .
P3 F15 1.557(5) .
P3 F14 1.574(4) .
P3 F16 1.583(4) .
P3 F18 1.597(5) .
P3 F17 1.597(4) .
P3 F13 1.604(4) .
P4 F21 1.557(5) .
P4 F19 1.557(5) .
P4 F22 1.559(5) .
P4 F23 1.576(5) .
P4 F20 1.584(6) .
P4 F24 1.600(5) .
P5 F29 1.561(4) .
P5 F30 1.565(4) .
P5 F26 1.587(4) .
P5 F28 1.593(4) .
P5 F27 1.593(4) .
P5 F25 1.614(4) .
P6 F36 1.536(6) .
P6 F31 1.549(6) .
P6 F33 1.571(6) .
P6 F34 1.585(6) .
P6 F32 1.612(5) .
P6 F35 1.641(5) .
P7 F38 1.561(4) .
P7 F41 1.580(4) .
P7 F39 1.583(4) .
P7 F40 1.590(4) .
P7 F37 1.602(4) .
P7 F42 1.607(4) .
P8 F50 1.466(8) .
P8 F44 1.472(8) .
P8 F46 1.475(8) .
P8 F45 1.491(8) .
P8 F48 1.493(8) .
P8 F43 1.494(8) .
P9 F53 1.5848 .
P9 F47 1.5911 .
P9 F51 1.5934 .
P9 F54 1.5981 .
P9 F52 1.6016 .
P9 F49 1.6102 .

loop_
_geom_torsion_atom_site_label_1
_geom_torsion_atom_site_label_2
_geom_torsion_atom_site_label_3
_geom_torsion_atom_site_label_4
_geom_torsion
N1 C2 C3 C4 0.1(10)
C2 C3 C4 C5 1.3(11)
N1 C1 C5 C4 1.0(9)
C6 C1 C5 C4 -180.0(6)
C3 C4 C5 C1 -1.8(10)
N1 C1 C6 N2 -1.8(7)
C5 C1 C6 N2 179.1(5)
C12 C7 C8 C9 0.0(7)
N2 C7 C8 C9 176.3(4)
C7 C8 C9 C10 -0.6(7)
C7 C8 C9 N3 178.0(4)
C8 C9 C10 C11 -0.6(8)
N3 C9 C10 C11 -179.3(4)
C9 C10 C11 C12 2.4(7)
C9 C10 C11 C19 -177.3(5)
C8 C7 C12 C11 1.9(7)
N2 C7 C12 C11 -174.2(4)
C10 C11 C12 C7 -3.0(7)
C19 C11 C12 C7 176.7(4)
N3 C13 C14 N4 0.4(7)
N3 C13 C14 C18 -178.9(5)
N4 C15 C16 C17 -1.9(10)
C15 C16 C17 C18 2.4(11)
N4 C14 C18 C17 -0.1(9)
C13 C14 C18 C17 179.1(5)
C16 C17 C18 C14 -1.4(10)
C10 C11 C19 C24 -138.3(5)
C12 C11 C19 C24 42.0(7)
C10 C11 C19 C20 42.8(7)
C12 C11 C19 C20 -136.9(5)
C24 C19 C20 C21 0.6(8)
C11 C19 C20 C21 179.5(5)
C19 C20 C21 C22 1.2(8)
C20 C21 C22 C23 -2.3(8)
C20 C21 C22 C25 179.9(5)
C21 C22 C23 C24 1.7(7)
C25 C22 C23 C24 179.4(4)
C22 C23 C24 C19 0.1(8)
C20 C19 C24 C23 -1.2(7)
C11 C19 C24 C23 179.8(5)
C21 C22 C25 C26 -36.2(7)
C23 C22 C25 C26 146.1(5)
C21 C22 C25 C30 145.5(5)
C23 C22 C25 C30 -32.2(7)
C30 C25 C26 C27 -1.7(7)
C22 C25 C26 C27 180.0(5)
C25 C26 C27 C28 -0.6(8)
C25 C26 C27 N7 -179.1(5)
C26 C27 C28 C29 1.0(8)
N7 C27 C28 C29 179.7(5)
C27 C28 C29 C30 0.9(8)
C27 C28 C29 N5 180.0(5)
C28 C29 C30 C25 -3.2(8)
N5 C29 C30 C25 177.6(5)
C26 C25 C30 C29 3.6(8)
C22 C25 C30 C29 -178.1(5)
N5 C31 C32 N6 0.8(8)
N5 C31 C32 C36 -178.8(5)
N6 C33 C34 C35 -2.0(10)
C33 C34 C35 C36 1.3(11)
C34 C35 C36 C32 0.8(10)
N6 C32 C36 C35 -2.3(9)
C31 C32 C36 C35 177.3(6)
N7 C37 C38 N8 -1.6(7)
N7 C37 C38 C42 178.1(5)
N8 C39 C40 C41 -2.9(11)
C39 C40 C41 C42 1.9(11)
C40 C41 C42 C38 -1.2(11)
N8 C38 C42 C41 1.5(10)
C37 C38 C42 C41 -178.2(6)
N9 C44 C45 C46 -2.8(11)
C44 C45 C46 C47 2.3(11)
N9 C43 C47 C46 5.9(10)
C48 C43 C47 C46 -179.7(6)
C45 C46 C47 C43 -3.8(11)
N9 C43 C48 N10 0.7(7)
C47 C43 C48 N10 -174.0(5)
N10 C49 C50 C51 177.8(4)
C54 C49 C50 C51 -0.1(7)
C49 C50 C51 C52 0.4(7)
C49 C50 C51 N11 175.4(4)
C50 C51 C52 C53 -0.1(7)
N11 C51 C52 C53 -174.7(4)
C51 C52 C53 C54 -0.5(7)
C51 C52 C53 C61 -179.1(4)
C52 C53 C54 C49 0.7(7)
C61 C53 C54 C49 179.4(4)
N10 C49 C54 C53 -178.5(4)
C50 C49 C54 C53 -0.4(7)
N11 C55 C56 C60 179.0(6)
N11 C55 C56 N12 -3.8(7)
N12 C57 C58 C59 -1.7(10)
C57 C58 C59 C60 3.1(11)
N12 C56 C60 C59 2.8(10)
C55 C56 C60 C59 179.8(6)
C58 C59 C60 C56 -3.6(11)
C52 C53 C61 C66 38.8(6)
C54 C53 C61 C66 -139.8(5)
C52 C53 C61 C62 -141.3(5)
C54 C53 C61 C62 40.0(6)
C66 C61 C62 C63 1.0(7)
C53 C61 C62 C63 -178.9(4)
C61 C62 C63 C64 -1.0(8)
C62 C63 C64 C65 0.2(7)
C62 C63 C64 C67 178.5(5)
C63 C64 C65 C66 0.5(7)
C67 C64 C65 C66 -177.8(4)
C62 C61 C66 C65 -0.3(7)
C53 C61 C66 C65 179.6(4)
C64 C65 C66 C61 -0.5(7)
C63 C64 C67 C68 -31.9(7)
C65 C64 C67 C68 146.4(5)
C63 C64 C67 C72 147.5(5)
C65 C64 C67 C72 -34.2(7)
C72 C67 C68 C69 -0.8(7)
C64 C67 C68 C69 178.6(4)
C67 C68 C69 C70 -0.8(7)
C67 C68 C69 N13 -175.6(5)
C68 C69 C70 C71 1.5(8)
N13 C69 C70 C71 176.4(5)
C69 C70 C71 C72 -0.4(8)
C69 C70 C71 N15 -180.0(5)
C70 C71 C72 C67 -1.2(8)
N15 C71 C72 C67 178.3(4)
C68 C67 C72 C71 1.8(7)
C64 C67 C72 C71 -177.6(4)
N13 C73 C75 N14 -1.2(8)
N13 C73 C75 C83 179.5(7)
N15 C74 C76 N16 -1.0(8)
N15 C74 C76 C84 -178.7(6)
N16 C77 C79 C82 0.3(11)
N14 C78 C80 C81 -0.2(14)
C78 C80 C81 C83 0.7(16)
C77 C79 C82 C84 -1.6(11)
N14 C75 C83 C81 -1.0(13)
C73 C75 C83 C81 178.2(8)
C80 C81 C83 C75 -0.1(16)
N16 C76 C84 C82 -1.1(10)
C74 C76 C84 C82 176.4(6)
C79 C82 C84 C76 1.9(10)
N17 C86 C87 C88 0.9(10)
C86 C87 C88 C89 0.5(10)
N17 C85 C89 C88 -0.3(9)
C90 C85 C89 C88 178.6(5)
C87 C88 C89 C85 -0.7(10)
N17 C85 C90 N18 -2.1(7)
C89 C85 C90 N18 178.9(5)
C96 C91 C92 C93 1.2(7)
N18 C91 C92 C93 174.9(4)
C91 C92 C93 C94 -1.3(7)
C91 C92 C93 N19 176.0(4)
C92 C93 C94 C95 -0.8(7)
N19 C93 C94 C95 -178.2(4)
C93 C94 C95 C96 2.9(7)
C93 C94 C95 C103 179.9(4)
N18 C91 C96 C95 -172.3(4)
C92 C91 C96 C95 1.0(7)
C94 C95 C96 C91 -3.0(7)
C103 C95 C96 C91 179.9(4)
N19 C97 C98 N20 -0.6(8)
N19 C97 C98 C102 178.9(6)
N20 C99 C100 C101 0.0(14)
C99 C100 C101 C102 -1.0(14)
C100 C101 C102 C98 1.1(12)
N20 C98 C102 C101 -0.1(10)
C97 C98 C102 C101 -179.7(7)
C94 C95 C103 C104 -139.1(5)
C96 C95 C103 C104 37.9(7)
C94 C95 C103 C108 42.3(7)
C96 C95 C103 C108 -140.7(5)
C108 C103 C104 C105 -1.7(7)
C95 C103 C104 C105 179.6(4)
C103 C104 C105 C106 0.4(7)
C104 C105 C106 C107 1.1(7)
C104 C105 C106 C109 -177.0(5)
C105 C106 C107 C108 -1.4(8)
C109 C106 C107 C108 176.7(5)
C104 C103 C108 C107 1.4(7)
C95 C103 C108 C107 -179.9(5)
C106 C107 C108 C103 0.1(8)
C107 C106 C109 C114 -33.3(7)
C105 C106 C109 C114 144.7(5)
C107 C106 C109 C110 148.1(5)
C105 C106 C109 C110 -33.9(7)
C114 C109 C110 C111 1.8(8)
C106 C109 C110 C111 -179.7(5)
C109 C110 C111 C112 -1.6(8)
C109 C110 C111 N21 -179.2(4)
C110 C111 C112 C113 -0.1(7)
N21 C111 C112 C113 177.5(4)
C111 C112 C113 C114 1.6(7)
C111 C112 C113 N23 178.1(4)
C110 C109 C114 C113 -0.2(7)
C106 C109 C114 C113 -178.8(4)
C112 C113 C114 C109 -1.4(7)
N23 C113 C114 C109 -177.8(4)
N21 C115 C116 N22 -7.1(11)
N21 C115 C116 C120 171.3(8)
N22 C117 C118 C119 -3(2)
C117 C118 C119 C120 0(2)
C118 C119 C120 C116 2(2)
N22 C116 C120 C119 -2.0(17)
C115 C116 C120 C119 179.7(11)
N23 C121 C122 N24 -2.5(7)
N23 C121 C122 C126 178.6(5)
N24 C123 C124 C125 -0.5(9)
C123 C124 C125 C126 0.8(9)
N24 C122 C126 C125 0.0(8)
C121 C122 C126 C125 178.8(5)
C124 C125 C126 C122 -0.6(8)
N26 C128 C129 C130 -0.1(9)
C128 C129 C130 C131 1.3(10)
N26 C127 C131 C130 -0.1(8)
C132 C127 C131 C130 177.6(5)
C129 C130 C131 C127 -1.2(9)
N26 C127 C132 N25 -2.0(7)
C131 C127 C132 N25 -179.9(5)
C138 C133 C134 C135 1.1(7)
N25 C133 C134 C135 175.5(4)
C133 C134 C135 C136 -0.9(7)
C133 C134 C135 N27 177.9(4)
C134 C135 C136 C137 0.0(8)
N27 C135 C136 C137 -178.8(4)
C135 C136 C137 C138 0.7(7)
C135 C136 C137 C145 -177.3(5)
C136 C137 C138 C133 -0.4(7)
C145 C137 C138 C133 177.6(5)
C134 C133 C138 C137 -0.5(7)
N25 C133 C138 C137 -174.4(4)
N27 C139 C140 N28 3.8(7)
N27 C139 C140 C144 -174.8(5)
N28 C141 C142 C143 3.3(10)
C141 C142 C143 C144 -4.0(10)
N28 C140 C144 C143 -0.8(9)
C139 C140 C144 C143 177.6(5)
C142 C143 C144 C140 2.9(9)
C138 C137 C145 C146 42.5(7)
C136 C137 C145 C146 -139.5(5)
C138 C137 C145 C150 -138.0(5)
C136 C137 C145 C150 40.0(7)
C150 C145 C146 C147 0.2(7)
C137 C145 C146 C147 179.7(4)
C145 C146 C147 C148 -1.2(7)
C146 C147 C148 C149 2.7(7)
C146 C147 C148 C151 -178.4(4)
C147 C148 C149 C150 -3.3(7)
C151 C148 C149 C150 177.8(5)
C148 C149 C150 C145 2.5(8)
C146 C145 C150 C149 -0.8(8)
C137 C145 C150 C149 179.6(5)
C149 C148 C151 C152 145.8(5)
C147 C148 C151 C152 -33.1(7)
C149 C148 C151 C156 -36.7(7)
C147 C148 C151 C156 144.4(5)
C156 C151 C152 C153 1.2(7)
C148 C151 C152 C153 178.7(4)
C151 C152 C153 C154 -1.3(7)
C151 C152 C153 N29 -179.1(4)
C152 C153 C154 C155 -0.7(7)
N29 C153 C154 C155 176.9(4)
C153 C154 C155 C156 2.7(7)
C153 C154 C155 N31 176.7(4)
C152 C151 C156 C155 0.8(7)
C148 C151 C156 C155 -176.7(4)
C154 C155 C156 C151 -2.8(7)
N31 C155 C156 C151 -176.4(4)
N29 C157 C158 N30 -0.5(7)
N29 C157 C158 C162 178.7(5)
N30 C159 C160 C161 0.3(11)
C159 C160 C161 C162 -1.4(11)
C160 C161 C162 C158 0.9(11)
N30 C158 C162 C161 0.7(9)
C157 C158 C162 C161 -178.4(6)
N31 C163 C164 N32 -2.9(7)
N31 C163 C164 C168 178.2(5)
N32 C165 C166 C167 2.9(12)
C165 C166 C167 C168 -2.1(13)
N32 C164 C168 C167 -1.0(10)
C163 C164 C168 C167 177.8(6)
C166 C167 C168 C164 1.2(11)
C191 C185 O3 C186 176.4(16)
C185 O3 C186 C192 123.1(19)
C3 C2 N1 C1 -0.9(8)
C3 C2 N1 Cu1 177.3(5)
C5 C1 N1 C2 0.4(8)
C6 C1 N1 C2 -178.7(5)
C5 C1 N1 Cu1 -178.1(5)
C6 C1 N1 Cu1 2.8(6)
C1 C6 N2 C7 172.6(5)
C1 C6 N2 Cu1 -0.1(6)
C12 C7 N2 C6 -35.5(7)
C8 C7 N2 C6 148.2(5)
C12 C7 N2 Cu1 136.0(4)
C8 C7 N2 Cu1 -40.2(6)
C14 C13 N3 C9 178.2(4)
C14 C13 N3 Cu2 0.2(6)
C10 C9 N3 C13 -149.2(5)
C8 C9 N3 C13 32.1(7)
C10 C9 N3 Cu2 28.4(6)
C8 C9 N3 Cu2 -150.2(4)
C18 C14 N4 C15 0.5(8)
C13 C14 N4 C15 -178.7(5)
C18 C14 N4 Cu2 178.5(5)
C13 C14 N4 Cu2 -0.8(6)
C16 C15 N4 C14 0.5(8)
C16 C15 N4 Cu2 -177.1(5)
C32 C31 N5 C29 178.4(5)
C32 C31 N5 Cu5 3.0(6)
C28 C29 N5 C31 37.5(7)
C30 C29 N5 C31 -143.4(5)
C28 C29 N5 Cu5 -147.8(4)
C30 C29 N5 Cu5 31.3(6)
C36 C32 N6 C33 1.6(8)
C31 C32 N6 C33 -178.0(5)
C36 C32 N6 Cu5 175.4(4)
C31 C32 N6 Cu5 -4.2(6)
C34 C33 N6 C32 0.6(9)
C34 C33 N6 Cu5 -171.9(5)
C38 C37 N7 C27 175.5(4)
C38 C37 N7 Cu6 1.7(6)
C26 C27 N7 C37 -35.6(7)
C28 C27 N7 C37 145.8(5)
C26 C27 N7 Cu6 137.5(4)
C28 C27 N7 Cu6 -41.1(6)
C42 C38 N8 C39 -2.5(8)
C37 C38 N8 C39 177.3(5)
C42 C38 N8 Cu6 -179.1(5)
C37 C38 N8 Cu6 0.6(6)
C40 C39 N8 C38 3.1(9)
C40 C39 N8 Cu6 179.2(5)
C45 C44 N9 C43 4.6(9)
C45 C44 N9 Cu1 -174.2(5)
C47 C43 N9 C44 -6.1(8)
C48 C43 N9 C44 179.1(5)
C47 C43 N9 Cu1 172.8(5)
C48 C43 N9 Cu1 -1.9(6)
C43 C48 N10 C49 -178.4(4)
C43 C48 N10 Cu1 0.9(6)
C54 C49 N10 C48 -145.6(5)
C50 C49 N10 C48 36.4(7)
C54 C49 N10 Cu1 35.3(6)
C50 C49 N10 Cu1 -142.7(4)
C56 C55 N11 C51 173.4(4)
C56 C55 N11 Cu4 -0.2(6)
C52 C51 N11 C55 -39.7(7)
C50 C51 N11 C55 145.4(5)
C52 C51 N11 Cu4 132.9(4)
C50 C51 N11 Cu4 -42.0(6)
C58 C57 N12 C56 0.6(8)
C58 C57 N12 Cu4 175.5(5)
C60 C56 N12 C57 -1.2(8)
C55 C56 N12 C57 -178.4(5)
C60 C56 N12 Cu4 -177.0(5)
C55 C56 N12 Cu4 5.8(6)
C75 C73 N13 C69 171.9(5)
C75 C73 N13 Cu5 -3.8(7)
C68 C69 N13 C73 -43.9(7)
C70 C69 N13 C73 141.2(5)
C68 C69 N13 Cu5 131.2(4)
C70 C69 N13 Cu5 -43.7(6)
C80 C78 N14 C75 -0.9(10)
C80 C78 N14 Cu5 174.8(6)
C83 C75 N14 C78 1.5(10)
C73 C75 N14 C78 -177.7(5)
C83 C75 N14 Cu5 -175.0(6)
C73 C75 N14 Cu5 5.8(7)
C76 C74 N15 C71 178.6(5)
C76 C74 N15 Cu8 3.3(6)
C70 C71 N15 C74 38.0(8)
C72 C71 N15 C74 -141.6(5)
C70 C71 N15 Cu8 -147.5(4)
C72 C71 N15 Cu8 32.9(7)
C84 C76 N16 C77 -0.2(9)
C74 C76 N16 C77 -177.8(5)
C84 C76 N16 Cu8 175.7(5)
C74 C76 N16 Cu8 -2.0(6)
C79 C77 N16 C76 0.6(9)
C79 C77 N16 Cu8 -174.4(5)
C87 C86 N17 C85 -1.9(8)
C87 C86 N17 Cu2 179.5(5)
C89 C85 N17 C86 1.6(8)
C90 C85 N17 C86 -177.4(5)
C89 C85 N17 Cu2 -179.6(5)
C90 C85 N17 Cu2 1.4(6)
C85 C90 N18 C91 174.9(4)
C85 C90 N18 Cu2 1.6(6)
C96 C91 N18 C90 -37.6(7)
C92 C91 N18 C90 148.9(5)
C96 C91 N18 Cu2 134.7(4)
C92 C91 N18 Cu2 -38.8(6)
C98 C97 N19 C93 -177.7(5)
C98 C97 N19 Cu3 2.2(6)
C92 C93 N19 C97 36.4(7)
C94 C93 N19 C97 -146.2(5)
C92 C93 N19 Cu3 -143.5(4)
C94 C93 N19 Cu3 33.9(6)
C100 C99 N20 C98 0.9(11)
C100 C99 N20 Cu3 -178.9(6)
C102 C98 N20 C99 -0.8(9)
C97 C98 N20 C99 178.7(5)
C102 C98 N20 Cu3 179.0(5)
C97 C98 N20 Cu3 -1.4(6)
C116 C115 N21 C111 -175.6(6)
C116 C115 N21 Cu6 10.6(8)
C110 C111 N21 C115 -146.0(6)
C112 C111 N21 C115 36.4(8)
C110 C111 N21 Cu6 26.6(7)
C112 C111 N21 Cu6 -151.0(4)
C118 C117 N22 C116 2.7(14)
C118 C117 N22 Cu6 -179.0(9)
C120 C116 N22 C117 -0.4(13)
C115 C116 N22 C117 178.0(7)
C120 C116 N22 Cu6 -178.9(8)
C115 C116 N22 Cu6 -0.6(9)
C122 C121 N23 C113 173.0(4)
C122 C121 N23 Cu7 1.3(6)
C112 C113 N23 C121 150.3(5)
C114 C113 N23 C121 -33.3(7)
C112 C113 N23 Cu7 -39.2(6)
C114 C113 N23 Cu7 137.3(4)
C124 C123 N24 C122 -0.1(8)
C124 C123 N24 Cu7 178.8(4)
C126 C122 N24 C123 0.4(7)
C121 C122 N24 C123 -178.5(4)
C126 C122 N24 Cu7 -178.7(4)
C121 C122 N24 Cu7 2.5(5)
C127 C132 N25 C133 175.6(4)
C127 C132 N25 Cu3 -1.0(6)
C138 C133 N25 C132 -42.7(7)
C134 C133 N25 C132 143.1(5)
C138 C133 N25 Cu3 133.5(4)
C134 C133 N25 Cu3 -40.7(6)
C131 C127 N26 C128 1.3(8)
C132 C127 N26 C128 -176.6(5)
C131 C127 N26 Cu3 -178.0(4)
C132 C127 N26 Cu3 4.1(6)
C129 C128 N26 C127 -1.2(8)
C129 C128 N26 Cu3 178.0(4)
C140 C139 N27 C135 179.2(4)
C140 C139 N27 Cu4 -0.6(6)
C134 C135 N27 C139 36.3(7)
C136 C135 N27 C139 -144.9(5)
C134 C135 N27 Cu4 -143.9(4)
C136 C135 N27 Cu4 34.8(6)
C144 C140 N28 C141 0.0(8)
C139 C140 N28 C141 -178.5(5)
C144 C140 N28 Cu4 173.5(5)
C139 C140 N28 Cu4 -5.0(5)
C142 C141 N28 C140 -1.3(8)
C142 C141 N28 Cu4 -173.6(5)
C158 C157 N29 C153 -178.4(4)
C158 C157 N29 Cu7 4.6(6)
C154 C153 N29 C157 38.0(7)
C152 C153 N29 C157 -144.3(5)
C154 C153 N29 Cu7 -145.6(4)
C152 C153 N29 Cu7 32.1(6)
C162 C158 N30 C159 -1.7(8)
C157 C158 N30 C159 177.4(5)
C162 C158 N30 Cu7 176.6(5)
C157 C158 N30 Cu7 -4.2(6)
C160 C159 N30 C158 1.2(9)
C160 C159 N30 Cu7 -176.8(5)
C164 C163 N31 C155 177.1(4)
C164 C163 N31 Cu8 -0.8(6)
C154 C155 N31 C163 139.7(5)
C156 C155 N31 C163 -46.5(7)
C154 C155 N31 Cu8 -42.7(6)
C156 C155 N31 Cu8 131.1(4)
C168 C164 N32 C165 1.7(9)
C163 C164 N32 C165 -177.2(5)
C168 C164 N32 Cu8 -176.0(5)
C163 C164 N32 Cu8 5.1(6)
C166 C165 N32 C164 -2.6(10)
C166 C165 N32 Cu8 174.7(6)
C2 N1 Cu1 N9 -55.7(6)
C1 N1 Cu1 N9 122.5(4)
C2 N1 Cu1 N10 70.0(5)
C1 N1 Cu1 N10 -111.7(4)
C2 N1 Cu1 N2 179.5(5)
C1 N1 Cu1 N2 -2.2(4)
C44 N9 Cu1 N1 -37.6(6)
C43 N9 Cu1 N1 143.6(3)
C44 N9 Cu1 N10 -179.3(5)
C43 N9 Cu1 N10 1.9(4)
C44 N9 Cu1 N2 72.0(5)
C43 N9 Cu1 N2 -106.8(4)
C48 N10 Cu1 N1 -145.5(3)
C49 N10 Cu1 N1 33.6(5)
C48 N10 Cu1 N9 -1.5(3)
C49 N10 Cu1 N9 177.7(4)
C48 N10 Cu1 N2 117.9(3)
C49 N10 Cu1 N2 -62.9(4)
C6 N2 Cu1 N1 1.2(4)
C7 N2 Cu1 N1 -171.1(4)
C6 N2 Cu1 N9 -135.8(4)
C7 N2 Cu1 N9 51.9(4)
C6 N2 Cu1 N10 131.9(4)
C7 N2 Cu1 N10 -40.4(4)
C86 N17 Cu2 N4 -56.5(6)
C85 N17 Cu2 N4 124.9(4)
C86 N17 Cu2 N18 178.1(5)
C85 N17 Cu2 N18 -0.5(3)
C86 N17 Cu2 N3 68.1(5)
C85 N17 Cu2 N3 -110.5(4)
C14 N4 Cu2 N17 142.2(3)
C15 N4 Cu2 N17 -40.1(6)
C14 N4 Cu2 N18 -108.1(4)
C15 N4 Cu2 N18 69.6(5)
C14 N4 Cu2 N3 0.7(4)
C15 N4 Cu2 N3 178.3(5)
C90 N18 Cu2 N17 -0.6(4)
C91 N18 Cu2 N17 -173.4(4)
C90 N18 Cu2 N4 -137.0(4)
C91 N18 Cu2 N4 50.3(4)
C90 N18 Cu2 N3 130.9(4)
C91 N18 Cu2 N3 -41.8(4)
C13 N3 Cu2 N17 -143.3(4)
C9 N3 Cu2 N17 38.9(5)
C13 N3 Cu2 N4 -0.4(4)
C9 N3 Cu2 N4 -178.2(4)
C13 N3 Cu2 N18 119.5(4)
C9 N3 Cu2 N18 -58.3(4)
C127 N26 Cu3 N20 120.6(4)
C128 N26 Cu3 N20 -58.6(5)
C127 N26 Cu3 N25 -3.6(3)
C128 N26 Cu3 N25 177.2(5)
C127 N26 Cu3 N19 -116.2(4)
C128 N26 Cu3 N19 64.6(5)
C99 N20 Cu3 N26 -34.7(7)
C98 N20 Cu3 N26 145.4(4)
C99 N20 Cu3 N25 70.8(6)
C98 N20 Cu3 N25 -109.0(4)
C99 N20 Cu3 N19 -178.2(6)
C98 N20 Cu3 N19 1.9(4)
C132 N25 Cu3 N26 2.5(3)
C133 N25 Cu3 N26 -174.1(4)
C132 N25 Cu3 N20 -128.4(4)
C133 N25 Cu3 N20 55.0(4)
C132 N25 Cu3 N19 137.9(3)
C133 N25 Cu3 N19 -38.6(4)
C97 N19 Cu3 N26 -141.3(4)
C93 N19 Cu3 N26 38.6(5)
C97 N19 Cu3 N20 -2.3(4)
C93 N19 Cu3 N20 177.6(4)
C97 N19 Cu3 N25 118.9(4)
C93 N19 Cu3 N25 -61.2(4)
C57 N12 Cu4 N28 -57.5(5)
C56 N12 Cu4 N28 117.6(4)
C57 N12 Cu4 N11 -179.7(5)
C56 N12 Cu4 N11 -4.6(3)
C57 N12 Cu4 N27 71.7(5)
C56 N12 Cu4 N27 -113.2(4)
C140 N28 Cu4 N12 148.5(3)
C141 N28 Cu4 N12 -39.0(6)
C140 N28 Cu4 N11 -103.2(4)
C141 N28 Cu4 N11 69.3(5)
C140 N28 Cu4 N27 3.7(3)
C141 N28 Cu4 N27 176.2(5)
C55 N11 Cu4 N12 2.6(4)
C51 N11 Cu4 N12 -170.6(4)
C55 N11 Cu4 N28 -134.6(4)
C51 N11 Cu4 N28 52.1(4)
C55 N11 Cu4 N27 135.1(4)
C51 N11 Cu4 N27 -38.2(4)
C139 N27 Cu4 N12 -147.9(4)
C135 N27 Cu4 N12 32.3(5)
C139 N27 Cu4 N28 -1.6(4)
C135 N27 Cu4 N28 178.6(4)
C139 N27 Cu4 N11 115.1(4)
C135 N27 Cu4 N11 -64.6(4)
C78 N14 Cu5 N6 -62.5(6)
C75 N14 Cu5 N6 113.4(4)
C78 N14 Cu5 N13 178.1(6)
C75 N14 Cu5 N13 -6.0(4)
C78 N14 Cu5 N5 67.1(6)
C75 N14 Cu5 N5 -117.0(4)
C32 N6 Cu5 N14 149.3(4)
C33 N6 Cu5 N14 -37.9(6)
C32 N6 Cu5 N13 -104.3(4)
C33 N6 Cu5 N13 68.5(5)
C32 N6 Cu5 N5 4.4(4)
C33 N6 Cu5 N5 177.2(5)
C73 N13 Cu5 N14 5.4(4)
C69 N13 Cu5 N14 -170.1(4)
C73 N13 Cu5 N6 -132.4(4)
C69 N13 Cu5 N6 52.1(4)
C73 N13 Cu5 N5 138.1(4)
C69 N13 Cu5 N5 -37.5(4)
C31 N5 Cu5 N14 -151.3(4)
C29 N5 Cu5 N14 33.7(5)
C31 N5 Cu5 N6 -4.1(4)
C29 N5 Cu5 N6 -179.1(4)
C31 N5 Cu5 N13 110.2(4)
C29 N5 Cu5 N13 -64.8(4)
C38 N8 Cu6 N22 132.2(4)
C39 N8 Cu6 N22 -44.1(6)
C38 N8 Cu6 N21 -111.0(4)
C39 N8 Cu6 N21 72.7(5)
C38 N8 Cu6 N7 0.2(4)
C39 N8 Cu6 N7 -176.0(5)
C117 N22 Cu6 N8 -34.9(8)
C116 N22 Cu6 N8 143.5(5)
C117 N22 Cu6 N21 -173.7(7)
C116 N22 Cu6 N21 4.7(5)
C117 N22 Cu6 N7 74.9(7)
C116 N22 Cu6 N7 -106.7(5)
C115 N21 Cu6 N8 -142.1(4)
C111 N21 Cu6 N8 44.8(5)
C115 N21 Cu6 N22 -8.5(4)
C111 N21 Cu6 N22 178.4(5)
C115 N21 Cu6 N7 120.0(4)
C111 N21 Cu6 N7 -53.0(5)
C37 N7 Cu6 N8 -1.1(4)
C27 N7 Cu6 N8 -174.6(4)
C37 N7 Cu6 N22 -131.2(4)
C27 N7 Cu6 N22 55.3(4)
C37 N7 Cu6 N21 131.7(4)
C27 N7 Cu6 N21 -41.8(4)
C158 N30 Cu7 N24 145.1(4)
C159 N30 Cu7 N24 -36.8(6)
C158 N30 Cu7 N23 -99.3(4)
C159 N30 Cu7 N23 78.9(5)
C158 N30 Cu7 N29 5.1(4)
C159 N30 Cu7 N29 -176.8(5)
C123 N24 Cu7 N30 -50.0(5)
C122 N24 Cu7 N30 128.9(3)
C123 N24 Cu7 N23 179.6(5)
C122 N24 Cu7 N23 -1.4(3)
C123 N24 Cu7 N29 75.4(5)
C122 N24 Cu7 N29 -105.7(3)
C121 N23 Cu7 N30 -141.5(3)
C113 N23 Cu7 N30 47.3(4)
C121 N23 Cu7 N24 0.1(3)
C113 N23 Cu7 N24 -171.1(4)
C121 N23 Cu7 N29 128.0(3)
C113 N23 Cu7 N29 -43.2(4)
C157 N29 Cu7 N30 -5.2(4)
C153 N29 Cu7 N30 178.1(4)
C157 N29 Cu7 N24 -151.0(3)
C153 N29 Cu7 N24 32.3(5)
C157 N29 Cu7 N23 117.1(4)
C153 N29 Cu7 N23 -59.6(4)
C164 N32 Cu8 N16 116.6(4)
C165 N32 Cu8 N16 -60.8(6)
C164 N32 Cu8 N31 -4.3(4)
C165 N32 Cu8 N31 178.3(6)
C164 N32 Cu8 N15 -114.7(4)
C165 N32 Cu8 N15 67.9(6)
C76 N16 Cu8 N32 148.8(4)
C77 N16 Cu8 N32 -36.0(6)
C76 N16 Cu8 N31 -106.3(4)
C77 N16 Cu8 N31 68.9(6)
C76 N16 Cu8 N15 2.8(4)
C77 N16 Cu8 N15 178.0(5)
C163 N31 Cu8 N32 2.7(4)
C155 N31 Cu8 N32 -175.1(4)
C163 N31 Cu8 N16 -131.1(4)
C155 N31 Cu8 N16 51.1(4)
C163 N31 Cu8 N15 137.5(4)
C155 N31 Cu8 N15 -40.3(4)
C74 N15 Cu8 N32 -147.7(4)
C71 N15 Cu8 N32 37.4(5)
C74 N15 Cu8 N16 -3.3(4)
C71 N15 Cu8 N16 -178.2(4)
C74 N15 Cu8 N31 114.3(4)
C71 N15 Cu8 N31 -60.7(5)
C178 C177 O1 C179 -178.8(9)
C180 C179 O1 C177 174.8(12)
C181 C182 O2 C183 178.2(11)
C184 C183 O2 C182 -178.7(15)
